data_7712228
loop_
_publ_author_name
'Dutton, Jason Laurence'
'Sharp-Bucknall, Lachlan'
'Sceney, Marcus'
'White, Keith Forrest'

_publ_section_title
;
 Synthesis, structural characterization, reactivity and catalytic activity
 of mixed halo/triflate ArI(OTf)(X) species
;
_journal_name_full 'Dalton Transactions'
_journal_paper_doi 10.1039/D3DT00275F
_journal_year 2023
_chemical_formula_moiety 'K2.001 O22 W7'
_chemical_formula_sum 'K2 O22 W7'
_chemical_formula_weight 1717.15
_space_group_crystal_system monoclinic
_space_group_IT_number 3
_space_group_name_Hall 'P 2y'
_space_group_name_H-M_alt 'P 1 2 1'
_atom_sites_solution_primary dual
_audit_creation_date 2022-07-10
_audit_creation_method
;
Olex2 1.3
(compiled 2020.11.12 svn.r5f609507 for OlexSys, GUI svn.r6272)
;
_audit_update_record
;
2022-10-06 deposited with the CCDC.	2023-01-31 downloaded from the CCDC.
;
_cell_angle_alpha 90
_cell_angle_beta 96.472(3)
_cell_angle_gamma 90
_cell_formula_units_Z 2
_cell_length_a 7.3142(5)
_cell_length_b 3.8123(3)
_cell_length_c 31.947(2)
_cell_measurement_reflns_used 9092
_cell_measurement_temperature 298(2)
_cell_measurement_theta_max 33.17
_cell_measurement_theta_min 2.57
_cell_volume 885.13(11)
_computing_molecular_graphics 'Olex2 1.3 (Dolomanov et al., 2009)'
_computing_publication_material 'Olex2 1.3 (Dolomanov et al., 2009)'
_computing_structure_refinement 'SHELXL-2017/1 (Sheldrick, 2017)'
_computing_structure_solution 'SHELXT 2018/2 (Sheldrick, 2018)'
_diffrn_ambient_temperature 298(2)
_diffrn_detector PIXEL
_diffrn_detector_area_resol_mean 7.41
_diffrn_detector_type 'Bruker PHOTON III area detector'
_diffrn_measured_fraction_theta_full 0.998
_diffrn_measured_fraction_theta_max 0.997
_diffrn_measurement_device 'three-circle diffractometer'
_diffrn_measurement_device_type 'Bruker D8 Venture diffractometer'
_diffrn_measurement_method '\w and \f scans'
_diffrn_radiation_monochromator 'Incoatec HELIOS multilayer mirrors'
_diffrn_radiation_type MoK\a
_diffrn_radiation_wavelength 0.71073
_diffrn_reflns_av_R_equivalents 0.0584
_diffrn_reflns_av_unetI/netI 0.0522
_diffrn_reflns_Laue_measured_fraction_full 0.998
_diffrn_reflns_Laue_measured_fraction_max 0.997
_diffrn_reflns_limit_h_max 11
_diffrn_reflns_limit_h_min -11
_diffrn_reflns_limit_k_max 5
_diffrn_reflns_limit_k_min -5
_diffrn_reflns_limit_l_max 49
_diffrn_reflns_limit_l_min -49
_diffrn_reflns_number 23831
_diffrn_reflns_point_group_measured_fraction_full 0.999
_diffrn_reflns_point_group_measured_fraction_max 0.997
_diffrn_reflns_theta_full 25.242
_diffrn_reflns_theta_max 33.256
_diffrn_reflns_theta_min 1.925
_diffrn_source 'Incoatec IuS3.0 microfocus X-ray tube'
_exptl_absorpt_coefficient_mu 45.872
_exptl_absorpt_correction_T_max 0.7465
_exptl_absorpt_correction_T_min 0.4111
_exptl_absorpt_correction_type multi-scan
_exptl_absorpt_process_details
;
SADABS-2016/2 (Bruker,2016/2) was used for absorption correction.
wR2(int) was 0.1251 before and 0.0631 after correction.
The Ratio of minimum to maximum transmission is 0.5507.
The \l/2 correction factor is Not present.
;
_exptl_crystal_colour colourless
_exptl_crystal_density_diffrn 6.443
_exptl_crystal_description plate
_exptl_crystal_F_000 1464
_exptl_crystal_recrystallization_method 'From the Melt'
_exptl_crystal_size_max 0.05
_exptl_crystal_size_mid 0.04
_exptl_crystal_size_min 0.01
_refine_diff_density_max 5.484
_refine_diff_density_min -9.143
_refine_diff_density_rms 0.758
_refine_ls_abs_structure_details
;
 Twinning involves inversion, so Flack parameter cannot be determined
;
_refine_ls_extinction_coef 0.00016(4)
_refine_ls_extinction_expression Fc^*^=kFc[1+0.001xFc^2^\l^3^/sin(2\q)]^-1/4^
_refine_ls_extinction_method 'SHELXL-2017/1 (Sheldrick 2017)'
_refine_ls_goodness_of_fit_ref 1.087
_refine_ls_hydrogen_treatment undef
_refine_ls_matrix_type full
_refine_ls_number_parameters 197
_refine_ls_number_reflns 6698
_refine_ls_number_restraints 2
_refine_ls_restrained_S_all 1.089
_refine_ls_R_factor_all 0.0567
_refine_ls_R_factor_gt 0.0548
_refine_ls_shift/su_max 3.321
_refine_ls_shift/su_mean 0.079
_refine_ls_structure_factor_coef Fsqd
_refine_ls_weighting_details 'w=1/[\s^2^(Fo^2^)+(0.0289P)^2^+83.8331P] where P=(Fo^2^+2Fc^2^)/3'
_refine_ls_weighting_scheme calc
_refine_ls_wR_factor_gt 0.1346
_refine_ls_wR_factor_ref 0.1360
_reflns_Friedel_coverage 0.774
_reflns_Friedel_fraction_full 1.000
_reflns_Friedel_fraction_max 0.998
_reflns_number_gt 6519
_reflns_number_total 6698
_reflns_threshold_expression 'I > 2\s(I)'
_cod_data_source_file d3dt00275f2.cif
_cod_data_source_block K2W7O22
_cod_database_code 7712228
_shelx_shelxl_version_number 2017/1
_shelx_space_group_comment
;
The symmetry employed for this shelxl refinement is uniquely defined
by the following loop, which should always be used as a source of
symmetry information in preference to the above space-group names.
They are only intended as comments.
;
_shelx_estimated_absorpt_t_max 0.657
_shelx_estimated_absorpt_t_min 0.208
_olex2_refinement_description
;
1. Twinned data refinement
 Scales: 0.27544
 0.24568 0.22563 0.25325
2. Restrained distances
 K1-O6_$1
 2.7 with sigma of 0.03
3. Others
 0.5*[Sof(K2)]+1*[Sof(K3A)]+1*[Sof(K3B)]+1*[Sof(K4A)]+1*[Sof(K4B)]=1.5 with
 esd of 0
 Sof(W4B)=Sof(O12B)=1-FVAR(1)
 Sof(W4A)=Sof(O12A)=FVAR(1)
 Fixed Sof: O21(0.5)
 Fixed Y: K1(0)
;
_olex2_submission_special_instructions 'No special instructions were received'

loop_
_space_group_symop_operation_xyz
'x, y, z'
'-x, y, -z'

loop_
_atom_site_label
_atom_site_type_symbol
_atom_site_fract_x
_atom_site_fract_y
_atom_site_fract_z
_atom_site_U_iso_or_equiv
_atom_site_adp_type
_atom_site_occupancy
_atom_site_site_symmetry_order
_atom_site_calc_flag
_atom_site_refinement_flags_posn
_atom_site_refinement_flags_adp
_atom_site_refinement_flags_occupancy
_atom_site_disorder_assembly
_atom_site_disorder_group
W1 W 0.2828(3) 0.556(5) 0.09889(6) 0.0182(5) Uani 1 1 d . . . . .
W2 W 0.7975(3) 0.530(5) 0.09770(6) 0.0254(8) Uani 1 1 d . . . . .
W3 W 0.5985(3) 0.447(5) 0.19904(4) 0.0135(3) Uani 1 1 d . . . . .
W4A W 0.8882(6) 0.580(5) 0.30147(10) 0.0083(9) Uani 0.67(3) 1 d . . P . .
W4B W 0.8941(15) 0.441(8) 0.3036(2) 0.018(3) Uani 0.33(3) 1 d . . P . .
W5 W 0.3960(3) 0.483(5) 0.30134(7) 0.0321(12) Uani 1 1 d . . . . .
W6 W 0.2046(4) 0.483(5) 0.40029(4) 0.0240(6) Uani 1 1 d . . . . .
W7 W 0.500000 0.428(5) 0.500000 0.0047(3) Uani 1 2 d S T P . .
W8 W 0.000000 0.565(5) 0.500000 0.0082(4) Uani 1 2 d S T P . .
K1 K 0.000000 0.000000 0.000000 0.068(7) Uiso 1 2 d DS . P . .
K2 K 0.500000 -0.013(10) 0.000000 0.012(4) Uiso 0.437(9) 2 d S . P . .
K3A K 0.107(6) 0.013(11) 0.1971(7) 0.062(7) Uiso 0.572(5) 1 d . . P . .
K3B K 0.066(4) 0.407(11) 0.1974(9) -0.001(5) Uiso 0.191(4) 1 d . . P . .
K4A K 0.330(4) 0.011(10) 0.5977(7) 0.022(5) Uiso 0.350(5) 1 d . . P . .
K4B K 0.295(4) 0.204(10) 0.5982(8) -0.001(4) Uiso 0.169(5) 1 d . . P . .
O1 O 0.293(2) 0.992(6) 0.0937(6) -0.001(3) Uiso 1 1 d . . . . .
O2 O 0.209(4) 0.456(10) 0.0444(9) 0.022(5) Uiso 1 1 d . . . . .
O3 O 0.055(6) 0.529(9) 0.1193(7) 0.025(5) Uiso 1 1 d . . . . .
O4 O 0.542(5) 0.530(9) 0.0924(7) 0.025(5) Uiso 1 1 d . . . . .
O5 O 0.389(4) 0.461(9) 0.1646(8) 0.021(5) Uiso 1 1 d . . . . .
O6 O 0.828(4) 0.593(9) 0.0464(9) 0.027(6) Uiso 1 1 d . . . . .
O7 O 0.797(3) 0.009(7) 0.1074(8) 0.011(5) Uiso 1 1 d . . . . .
O8 O 0.761(4) 0.591(9) 0.1610(8) 0.020(5) Uiso 1 1 d . . . . .
O9 O 0.584(6) -0.013(12) 0.2070(9) 0.032(8) Uiso 1 1 d . . . . .
O10 O 0.803(3) 0.455(9) 0.2467(8) 0.017(5) Uiso 1 1 d . . . . .
O11 O 0.438(4) 0.573(10) 0.2471(9) 0.022(5) Uiso 1 1 d . . . . .
O12A O 0.881(4) 0.105(10) 0.3066(9) 0.004(5) Uiso 0.67(3) 1 d . . P . .
O12B O 0.939(7) -0.030(16) 0.2935(16) -0.001(9) Uiso 0.33(3) 1 d . . P . .
O13 O 0.660(6) 0.529(9) 0.3203(7) 0.027(5) Uiso 1 1 d . . . . .
O14 O 1.144(6) 0.517(9) 0.2881(7) 0.025(5) Uiso 1 1 d . . . . .
O15 O 0.991(3) 0.452(10) 0.3600(8) 0.018(5) Uiso 1 1 d . . . . .
O16 O 0.400(7) 0.002(15) 0.3050(18) 0.07(2) Uiso 1 1 d . . . . .
O17 O 0.358(3) 0.579(9) 0.3597(8) 0.017(4) Uiso 1 1 d . . . . .
O18 O 0.404(3) 0.415(11) 0.4435(8) 0.018(4) Uiso 1 1 d . . . . .
O19 O 0.257(3) -0.013(9) 0.4038(6) 0.005(4) Uiso 1 1 d . . . . .
O20 O 0.039(3) 0.576(9) 0.4435(8) 0.015(4) Uiso 1 1 d . . . . .
O21 O 0.496(8) -0.022(13) 0.5146(19) 0.022(11) Uiso 0.5 1 d . . P . .
O22 O 0.257(6) 0.506(9) 0.5163(7) 0.023(5) Uiso 1 1 d . . . . .
O23 O 0.000000 0.06(2) 0.500000 0.062(19) Uiso 1 2 d S . P . .

loop_
_atom_site_aniso_label
_atom_site_aniso_U_11
_atom_site_aniso_U_22
_atom_site_aniso_U_33
_atom_site_aniso_U_23
_atom_site_aniso_U_13
_atom_site_aniso_U_12
W1 0.0073(7) 0.0250(10) 0.0226(9) 0.0044(7) 0.0025(5) 0.0043(12)
W2 0.0195(15) 0.0491(17) 0.0082(6) 0.0035(6) 0.0034(7) 0.0147(18)
W3 0.0100(6) 0.0195(8) 0.0114(4) -0.0071(6) 0.0035(8) -0.0073(8)
W4A 0.0052(10) -0.001(2) 0.0190(9) -0.0020(7) -0.0053(10) 0.0000(12)
W4B 0.020(3) 0.020(8) 0.0119(18) 0.000(2) -0.010(2) -0.005(4)
W5 0.0281(13) 0.060(3) 0.0099(7) -0.0113(8) 0.0096(7) -0.0073(16)
W6 0.0112(6) 0.0542(18) 0.0067(4) -0.0022(9) 0.0010(8) 0.0112(11)
W7 0.0067(9) -0.0082(5) 0.0158(7) 0.000 0.0013(7) 0.000
W8 0.0155(11) -0.0040(6) 0.0157(7) 0.000 0.0126(8) 0.000

loop_
_atom_type_symbol
_atom_type_description
_atom_type_scat_dispersion_real
_atom_type_scat_dispersion_imag
_atom_type_scat_source
O O 0.0106 0.0060 'International Tables Vol C Tables 4.2.6.8 and 6.1.1.4'
K K 0.2009 0.2494 'International Tables Vol C Tables 4.2.6.8 and 6.1.1.4'
W W -0.8490 6.8722 'International Tables Vol C Tables 4.2.6.8 and 6.1.1.4'

loop_
_geom_angle_atom_site_label_1
_geom_angle_atom_site_label_2
_geom_angle_atom_site_label_3
_geom_angle
_geom_angle_site_symmetry_1
_geom_angle_site_symmetry_3
_geom_angle_publ_flag
K1 W1 K1 55.99(4) 1_565 . ?
K1 W1 K2 54.43(9) 1_565 1_565 ?
K1 W1 K3A 130.5(6) 1_565 . ?
K2 W1 K1 79.6(3) 1_565 . ?
K2 W1 K3A 172.5(6) 1_565 . ?
K3A W1 K1 130.8(6) 1_565 . ?
K3A W1 K1 98.7(5) . . ?
K3A W1 K1 105.1(5) 1_565 1_565 ?
K3A W1 K2 129.6(7) 1_565 1_565 ?
K3A W1 K3A 56.8(4) 1_565 . ?
K3B W1 K1 120.4(4) . 1_565 ?
K3B W1 K1 109.9(5) . . ?
K3B W1 K2 164.8(7) . 1_565 ?
K3B W1 K3A 35.3(8) . 1_565 ?
K3B W1 K3A 22.1(8) . . ?
O1 W1 K1 61.4(7) . 1_565 ?
O1 W1 K1 56.8(5) 1_545 . ?
O1 W1 K1 117.1(7) . . ?
O1 W1 K1 112.6(5) 1_545 1_565 ?
O1 W1 K2 59.5(7) . 1_565 ?
O1 W1 K2 108.9(6) 1_545 1_565 ?
O1 W1 K3A 127.0(8) . . ?
O1 W1 K3A 121.3(8) 1_545 1_565 ?
O1 W1 K3A 64.6(7) 1_545 . ?
O1 W1 K3A 70.3(8) . 1_565 ?
O1 W1 K3B 86.3(7) 1_545 . ?
O1 W1 K3B 105.3(9) . . ?
O1 W1 O1 168.4(11) . 1_545 ?
O1 W1 O2 97.3(12) . . ?
O1 W1 O3 98.3(11) . . ?
O1 W1 O4 89.1(11) . . ?
O1 W1 O5 84.0(9) 1_545 . ?
O1 W1 O5 104.2(10) . . ?
O2 W1 K1 24.4(10) . . ?
O2 W1 K1 41.2(10) . 1_565 ?
O2 W1 K2 55.5(10) . 1_565 ?
O2 W1 K3A 123.1(11) . . ?
O2 W1 K3A 140.8(10) . 1_565 ?
O2 W1 K3B 132.2(10) . . ?
O2 W1 O1 73.9(12) . 1_545 ?
O2 W1 O3 98.2(12) . . ?
O2 W1 O4 94.4(11) . . ?
O2 W1 O5 157.9(13) . . ?
O3 W1 K1 84.0(8) . 1_565 ?
O3 W1 K1 81.3(8) . . ?
O3 W1 K2 138.1(8) . 1_565 ?
O3 W1 K3A 50.1(10) . 1_565 ?
O3 W1 K3A 47.9(10) . . ?
O3 W1 K3B 37.9(9) . . ?
O3 W1 O1 90.6(10) . 1_545 ?
O3 W1 O4 164.4(11) . . ?
O3 W1 O5 83.7(10) . . ?
O4 W1 K1 107.6(8) . . ?
O4 W1 K1 111.6(7) . 1_565 ?
O4 W1 K2 57.3(8) . 1_565 ?
O4 W1 K3A 121.5(10) . 1_565 ?
O4 W1 K3A 116.9(10) . . ?
O4 W1 K3B 126.8(8) . . ?
O4 W1 O1 84.0(10) . 1_545 ?
O4 W1 O5 81.2(10) . . ?
O5 W1 K1 159.4(8) . 1_565 ?
O5 W1 K1 137.6(8) . . ?
O5 W1 K2 133.6(7) . 1_565 ?
O5 W1 K3A 54.5(9) . 1_565 ?
O5 W1 K3A 44.5(9) . . ?
O5 W1 K3B 45.8(8) . . ?
K1 W2 K1 55.73(3) 1_665 1_655 ?
K1 W2 K2 81.2(3) 1_665 . ?
K1 W2 K3A 100.4(5) 1_665 1_665 ?
K2 W2 K1 54.25(9) 1_565 1_665 ?
K2 W2 K1 80.4(3) 1_565 1_655 ?
K2 W2 K1 52.42(9) . 1_655 ?
K2 W2 K2 55.75(4) 1_565 . ?
K2 W2 K3A 127.6(6) 1_565 1_665 ?
K3A W2 K1 126.0(6) 1_665 1_655 ?
K3A W2 K2 176.6(6) 1_665 . ?
K3B W2 K1 122.4(5) 1_655 1_665 ?
K3B W2 K1 113.7(5) 1_655 1_655 ?
K3B W2 K2 161.3(7) 1_655 1_565 ?
K3B W2 K2 142.4(7) 1_655 . ?
K3B W2 K3A 34.3(8) 1_655 1_665 ?
O3 W2 K1 81.4(8) 1_655 1_655 ?
O3 W2 K1 81.3(8) 1_655 1_665 ?
O3 W2 K2 132.5(8) 1_655 . ?
O3 W2 K2 134.7(8) 1_655 1_565 ?
O3 W2 K3A 45.2(10) 1_655 1_665 ?
O3 W2 K3B 42.9(9) 1_655 1_655 ?
O3 W2 O7 87.7(11) 1_655 . ?
O3 W2 O8 83.1(10) 1_655 . ?
O4 W2 K1 112.0(8) . 1_655 ?
O4 W2 K1 112.5(8) . 1_665 ?
O4 W2 K2 58.3(8) . 1_565 ?
O4 W2 K2 59.7(8) . . ?
O4 W2 K3A 122.0(9) . 1_665 ?
O4 W2 K3B 121.7(8) . 1_655 ?
O4 W2 O3 164.4(10) . 1_655 ?
O4 W2 O7 89.8(12) . . ?
O4 W2 O8 81.4(10) . . ?
O6 W2 K1 40.7(11) . 1_655 ?
O6 W2 K1 24.0(10) . 1_665 ?
O6 W2 K2 57.3(10) . . ?
O6 W2 K2 45.8(10) . 1_565 ?
O6 W2 K3A 124.0(11) . 1_665 ?
O6 W2 K3B 139.4(11) . 1_655 ?
O6 W2 O3 96.6(12) . 1_655 ?
O6 W2 O4 98.8(12) . . ?
O6 W2 O7 91.4(13) . 1_565 ?
O6 W2 O7 107.1(13) . . ?
O6 W2 O8 165.3(14) . . ?
O7 W2 K1 124.6(7) . 1_665 ?
O7 W2 K1 68.9(7) . 1_655 ?
O7 W2 K1 72.4(8) 1_565 1_665 ?
O7 W2 K1 128.0(8) 1_565 1_655 ?
O7 W2 K2 67.3(8) . . ?
O7 W2 K2 122.8(8) . 1_565 ?
O7 W2 K2 127.4(9) 1_565 . ?
O7 W2 K2 72.0(9) 1_565 1_565 ?
O7 W2 K3A 109.4(9) . 1_665 ?
O7 W2 K3A 56.0(9) 1_565 1_665 ?
O7 W2 K3B 89.4(10) 1_565 1_655 ?
O7 W2 K3B 75.1(9) . 1_655 ?
O7 W2 O3 87.8(12) 1_565 1_655 ?
O7 W2 O4 89.7(12) 1_565 . ?
O7 W2 O7 161.4(14) 1_565 . ?
O7 W2 O8 87.6(11) . . ?
O7 W2 O8 74.0(11) 1_565 . ?
O8 W2 K1 152.2(8) . 1_655 ?
O8 W2 K1 143.3(9) . 1_665 ?
O8 W2 K2 132.3(8) . . ?
O8 W2 K2 126.3(8) . 1_565 ?
O8 W2 K3A 47.3(9) . 1_665 ?
O8 W2 K3B 42.9(9) . 1_655 ?
K3A W3 K3A 172.7(11) 1_655 1_565 ?
K3A W3 K3A 131.2(11) . 1_655 ?
K3A W3 K3A 55.8(5) . 1_565 ?
K3A W3 K3A 118.9(9) 1_565 1_665 ?
K3A W3 K3A 174.5(11) . 1_665 ?
K3A W3 K3A 54.0(5) 1_655 1_665 ?
K3B W3 K3A 151.4(9) 1_655 1_565 ?
K3B W3 K3A 32.6(8) 1_655 1_665 ?
K3B W3 K3A 152.6(9) 1_655 . ?
K3B W3 K3A 33.2(8) . 1_565 ?
K3B W3 K3A 152.1(8) . 1_665 ?
K3B W3 K3A 21.4(9) 1_655 1_655 ?
K3B W3 K3A 153.8(8) . 1_655 ?
K3B W3 K3A 22.6(8) . . ?
K3B W3 K3B 175.0(12) 1_655 . ?
O5 W3 K3A 131.2(10) . 1_665 ?
O5 W3 K3A 45.5(10) . 1_565 ?
O5 W3 K3A 44.5(10) . . ?
O5 W3 K3A 136.4(10) . 1_655 ?
O5 W3 K3B 37.4(9) . . ?
O5 W3 K3B 141.3(10) . 1_655 ?
O5 W3 O8 98.8(10) . . ?
O5 W3 O9 89.6(15) . 1_565 ?
O5 W3 O10 168.7(11) . . ?
O5 W3 O11 86.1(11) . . ?
O8 W3 K3A 116.4(10) . 1_565 ?
O8 W3 K3A 39.8(9) . 1_665 ?
O8 W3 K3A 57.5(10) . 1_655 ?
O8 W3 K3A 139.0(9) . . ?
O8 W3 K3B 135.2(9) . . ?
O8 W3 K3B 45.3(10) . 1_655 ?
O8 W3 O9 80.4(14) . 1_565 ?
O8 W3 O10 90.9(10) . . ?
O8 W3 O11 149.0(13) . . ?
O9 W3 K3A 61.3(17) . . ?
O9 W3 K3A 70.8(16) . 1_655 ?
O9 W3 K3A 117.6(13) 1_565 1_655 ?
O9 W3 K3A 55.7(15) 1_565 1_565 ?
O9 W3 K3A 64.0(14) 1_565 1_665 ?
O9 W3 K3A 116.5(15) . 1_565 ?
O9 W3 K3A 111.0(13) 1_565 . ?
O9 W3 K3A 124.2(15) . 1_665 ?
O9 W3 K3B 92.0(16) . 1_655 ?
O9 W3 K3B 83.6(16) . . ?
O9 W3 K3B 88.6(14) 1_565 . ?
O9 W3 K3B 96.3(14) 1_565 1_655 ?
O9 W3 O5 93.3(16) . . ?
O9 W3 O8 115.7(16) . . ?
O9 W3 O9 162.9(19) . 1_565 ?
O9 W3 O10 87.6(15) . . ?
O9 W3 O11 94.3(15) . . ?
O9 W3 O11 69.0(14) 1_565 . ?
O10 W3 K3A 124.5(9) . 1_565 ?
O10 W3 K3A 55.5(9) . 1_665 ?
O10 W3 K3A 54.4(8) . 1_655 ?
O10 W3 K3A 128.0(8) . . ?
O10 W3 K3B 131.8(8) . . ?
O10 W3 K3B 49.9(8) . 1_655 ?
O10 W3 O9 86.3(14) . 1_565 ?
O10 W3 O11 82.6(8) . . ?
O11 W3 K3A 116.9(10) . 1_665 ?
O11 W3 K3A 133.9(8) . 1_655 ?
O11 W3 K3A 61.5(9) . . ?
O11 W3 K3A 48.7(9) . 1_565 ?
O11 W3 K3B 51.3(9) . . ?
O11 W3 K3B 131.7(9) . 1_655 ?
W4B W4A K3B 84.8(12) . 1_655 ?
W4B W4A K4A 109.2(12) . 2_666 ?
W4B W4A K4B 63.8(12) . 2_656 ?
W4B W4A O10 83.1(12) . . ?
W4B W4A O12A 6.4(16) . . ?
W4B W4A O12A 167.9(11) . 1_565 ?
W4B W4A O12B 161(3) . 1_565 ?
W4B W4A O12B 14.7(15) . . ?
W4B W4A O13 85.1(18) . . ?
W4B W4A O14 81.0(17) . . ?
W4B W4A O15 67.7(13) . . ?
K3B W4A K4A 165.7(8) 1_655 2_666 ?
K3B W4A K4B 148.2(7) 1_655 2_656 ?
K4B W4A K4A 45.4(6) 2_656 2_666 ?
O10 W4A K3B 40.0(9) . 1_655 ?
O10 W4A K4A 136.4(9) . 2_666 ?
O10 W4A K4B 124.9(10) . 2_656 ?
O10 W4A O12A 108.9(13) . 1_565 ?
O10 W4A O12B 71.8(15) . . ?
O10 W4A O13 93.3(11) . . ?
O10 W4A O14 89.5(10) . . ?
O10 W4A O15 150.8(15) . . ?
O12A W4A K3B 85.5(11) . 1_655 ?
O12A W4A K3B 105.2(10) 1_565 1_655 ?
O12A W4A K4A 61.3(10) 1_565 2_666 ?
O12A W4A K4A 108.1(11) . 2_666 ?
O12A W4A K4B 62.7(11) . 2_656 ?
O12A W4A K4B 106.6(9) 1_565 2_656 ?
O12A W4A O10 79.6(13) . . ?
O12A W4A O12A 169.3(18) . 1_565 ?
O12A W4A O12B 16.5(16) . . ?
O12A W4A O12B 172.2(16) 1_565 . ?
O12A W4A O13 80.1(14) . . ?
O12A W4A O14 86.3(13) . . ?
O12A W4A O15 71.5(13) . . ?
O12B W4A K3B 85(2) 1_565 1_655 ?
O12B W4A K3B 70.1(14) . 1_655 ?
O12B W4A K4A 123.9(14) . 2_666 ?
O12B W4A K4A 82(2) 1_565 2_666 ?
O12B W4A K4B 78.5(14) . 2_656 ?
O12B W4A K4B 126.6(19) 1_565 2_656 ?
O12B W4A O10 99(2) 1_565 . ?
O12B W4A O12A 167(2) 1_565 . ?
O12B W4A O12A 22(2) 1_565 1_565 ?
O12B W4A O12B 151(3) 1_565 . ?
O12B W4A O13 113(2) 1_565 . ?
O12B W4A O14 80(2) 1_565 . ?
O12B W4A O15 108(2) 1_565 . ?
O13 W4A K3B 133.1(9) . 1_655 ?
O13 W4A K4A 48.7(9) . 2_666 ?
O13 W4A K4B 44.3(10) . 2_656 ?
O13 W4A O12A 92.6(13) . 1_565 ?
O13 W4A O12B 95.1(17) . . ?
O13 W4A O14 165.4(12) . . ?
O13 W4A O15 85.7(11) . . ?
O14 W4A K3B 50.1(8) . 1_655 ?
O14 W4A K4A 132.9(8) . 2_666 ?
O14 W4A K4B 123.7(9) . 2_656 ?
O14 W4A O12A 100.0(13) . 1_565 ?
O14 W4A O12B 72.2(16) . . ?
O14 W4A O15 84.8(10) . . ?
O15 W4A K3B 130.9(9) . 1_655 ?
O15 W4A K4A 60.0(9) . 2_666 ?
O15 W4A K4B 42.6(8) . 2_656 ?
O15 W4A O12A 100.3(12) . 1_565 ?
O15 W4A O12B 79.3(15) . . ?
W4A W4B K3A 108.1(11) . 1_655 ?
W4A W4B K3B 87.0(12) . 1_655 ?
W4A W4B K4A 117.7(14) . 2_656 ?
W4A W4B K4B 108.6(13) . 2_656 ?
W4A W4B O10 80.3(13) . . ?
W4A W4B O12A 171(2) . . ?
W4A W4B O12B 161.1(19) . . ?
W4A W4B O12B 14.0(19) . 1_565 ?
W4A W4B O13 78.3(19) . . ?
W4A W4B O14 83.4(18) . . ?
W4A W4B O15 96.8(16) . . ?
K3B W4B K3A 21.1(8) 1_655 1_655 ?
K3B W4B K4A 153.5(11) 1_655 2_656 ?
K4A W4B K3A 133.4(9) 2_656 1_655 ?
K4B W4B K3A 143.1(9) 2_656 1_655 ?
K4B W4B K3B 163.5(10) 2_656 1_655 ?
K4B W4B K4A 10.1(6) 2_656 2_656 ?
O10 W4B K3A 49.6(10) . 1_655 ?
O10 W4B K3B 40.5(9) . 1_655 ?
O10 W4B K4A 129.5(11) . 2_656 ?
O10 W4B K4B 135.2(10) . 2_656 ?
O10 W4B O12B 84.8(19) . . ?
O10 W4B O12B 82.3(18) . 1_565 ?
O10 W4B O13 91.9(12) . . ?
O10 W4B O14 89.5(11) . . ?
O12A W4B K3A 73.3(15) . 1_655 ?
O12A W4B K3B 93.9(16) . 1_655 ?
O12A W4B K4A 60.1(15) . 2_656 ?
O12A W4B K4B 69.8(15) . 2_656 ?
O12A W4B O10 94.6(18) . . ?
O12A W4B O12B 22(2) . . ?
O12A W4B O12B 173(2) . 1_565 ?
O12A W4B O13 94.5(18) . . ?
O12A W4B O14 104.1(19) . . ?
O12A W4B O15 88.5(17) . . ?
O12B W4B K3A 53.0(17) . 1_655 ?
O12B W4B K3A 99.8(15) 1_565 1_655 ?
O12B W4B K3B 74.1(17) . 1_655 ?
O12B W4B K3B 79.5(16) 1_565 1_655 ?
O12B W4B K4A 126.7(16) 1_565 2_656 ?
O12B W4B K4A 80.9(19) . 2_656 ?
O12B W4B K4B 116.9(15) 1_565 2_656 ?
O12B W4B K4B 90.2(18) . 2_656 ?
O12B W4B O12B 151(3) . 1_565 ?
O12B W4B O14 85(2) . . ?
O13 W4B K3A 136.7(10) . 1_655 ?
O13 W4B K3B 132.1(10) . 1_655 ?
O13 W4B K4A 52.5(10) . 2_656 ?
O13 W4B K4B 50.2(10) . 2_656 ?
O13 W4B O12B 114(2) . . ?
O13 W4B O12B 92.1(19) . 1_565 ?
O13 W4B O14 161.2(19) . . ?
O14 W4B K3A 54.3(10) . 1_655 ?
O14 W4B K3B 50.3(8) . 1_655 ?
O14 W4B K4A 136.3(10) . 2_656 ?
O14 W4B K4B 134.4(9) . 2_656 ?
O14 W4B O12B 69.5(19) . 1_565 ?
O15 W4B K3A 130.9(12) . 1_655 ?
O15 W4B K3B 138.4(9) . 1_655 ?
O15 W4B K4A 53.1(9) . 2_656 ?
O15 W4B K4B 47.0(9) . 2_656 ?
O15 W4B O10 177(2) . . ?
O15 W4B O12B 98(2) . . ?
O15 W4B O12B 94.6(18) . 1_565 ?
O15 W4B O13 88.8(11) . . ?
O15 W4B O14 88.8(11) . . ?
K3A W5 K3A 54.0(3) . 1_565 ?
K3B W5 K3A 32.9(8) . 1_565 ?
K3B W5 K3A 21.7(8) . . ?
K3B W5 K4A 154.6(8) . 2_666 ?
K3B W5 K4A 148.9(8) . 2_656 ?
K4A W5 K3A 127.8(7) 2_656 . ?
K4A W5 K3A 178.1(7) 2_656 1_565 ?
K4A W5 K3A 122.3(7) 2_666 1_565 ?
K4A W5 K3A 176.3(7) 2_666 . ?
K4A W5 K4A 55.8(3) 2_656 2_666 ?
K4B W5 K3A 138.3(7) 2_656 . ?
K4B W5 K3A 167.2(7) 2_656 1_565 ?
K4B W5 K3B 159.8(7) 2_656 . ?
K4B W5 K4A 45.4(6) 2_656 2_666 ?
K4B W5 K4A 11.1(6) 2_656 2_656 ?
O11 W5 K3A 56.2(11) . . ?
O11 W5 K3A 44.6(10) . 1_565 ?
O11 W5 K3B 50.1(10) . . ?
O11 W5 K4A 122.1(11) . 2_666 ?
O11 W5 K4A 136.4(10) . 2_656 ?
O11 W5 K4B 134.1(10) . 2_656 ?
O11 W5 O13 90.7(12) . . ?
O11 W5 O14 92.2(11) . 1_455 ?
O11 W5 O16 82(2) . 1_565 ?
O11 W5 O16 104(2) . . ?
O11 W5 O17 158.2(14) . . ?
O13 W5 K3A 125.7(10) . 1_565 ?
O13 W5 K3A 132.8(10) . . ?
O13 W5 K3B 139.8(8) . . ?
O13 W5 K4A 48.9(9) . 2_666 ?
O13 W5 K4A 53.8(9) . 2_656 ?
O13 W5 K4B 46.0(9) . 2_656 ?
O14 W5 K3A 52.6(9) 1_455 1_565 ?
O14 W5 K3A 56.0(9) 1_455 . ?
O14 W5 K3B 45.7(8) 1_455 . ?
O14 W5 K4A 121.9(9) 1_455 2_666 ?
O14 W5 K4A 127.5(9) 1_455 2_656 ?
O14 W5 K4B 133.3(9) 1_455 2_656 ?
O14 W5 O13 169.7(11) 1_455 . ?
O14 W5 O16 87.2(18) 1_455 1_565 ?
O14 W5 O16 95(2) 1_455 . ?
O14 W5 O17 87.7(10) 1_455 . ?
O16 W5 K3A 121.8(19) . 1_565 ?
O16 W5 K3A 67.9(18) . . ?
O16 W5 K3A 64.8(18) 1_565 1_565 ?
O16 W5 K3A 118.8(18) 1_565 . ?
O16 W5 K3B 97.3(17) 1_565 . ?
O16 W5 K3B 89.1(19) . . ?
O16 W5 K4A 115.8(19) . 2_666 ?
O16 W5 K4A 57.5(17) 1_565 2_666 ?
O16 W5 K4A 113.3(18) 1_565 2_656 ?
O16 W5 K4A 60.0(18) . 2_656 ?
O16 W5 K4B 70.7(18) . 2_656 ?
O16 W5 K4B 102.8(18) 1_565 2_656 ?
O16 W5 O13 83.4(18) 1_565 . ?
O16 W5 O13 93.5(19) . . ?
O16 W5 O16 173(3) . 1_565 ?
O16 W5 O17 76.0(19) 1_565 . ?
O16 W5 O17 97(2) . . ?
O17 W5 K3A 137.3(9) . . ?
O17 W5 K3A 123.2(10) . 1_565 ?
O17 W5 K3B 133.4(8) . . ?
O17 W5 K4A 55.2(9) . 2_656 ?
O17 W5 K4A 43.1(9) . 2_666 ?
O17 W5 K4B 52.5(9) . 2_656 ?
O17 W5 O13 86.0(10) . . ?
K4A W6 K4A 51.8(3) 2_556 2_566 ?
K4A W6 K4A 127.4(10) 2_656 2_556 ?
K4A W6 K4A 173.7(10) 2_666 2_556 ?
K4A W6 K4A 178.1(7) 2_656 2_566 ?
K4A W6 K4A 122.1(9) 2_666 2_566 ?
K4A W6 K4A 58.6(4) 2_656 2_666 ?
K4B W6 K4A 135.8(8) 2_556 2_656 ?
K4B W6 K4A 139.1(7) 2_656 2_556 ?
K4B W6 K4A 168.9(7) 2_656 2_566 ?
K4B W6 K4A 11.7(6) 2_656 2_656 ?
K4B W6 K4A 43.4(6) 2_556 2_566 ?
K4B W6 K4A 165.5(8) 2_556 2_666 ?
K4B W6 K4A 8.4(6) 2_556 2_556 ?
K4B W6 K4A 46.9(7) 2_656 2_666 ?
K4B W6 K4B 147.5(9) 2_556 2_656 ?
O15 W6 K4A 51.6(9) 1_455 2_566 ?
O15 W6 K4A 132.9(9) 1_455 2_666 ?
O15 W6 K4A 46.3(9) 1_455 2_556 ?
O15 W6 K4A 129.6(9) 1_455 2_656 ?
O15 W6 K4B 43.8(8) 1_455 2_556 ?
O15 W6 K4B 134.7(9) 1_455 2_656 ?
O15 W6 O19 103.9(11) 1_455 1_565 ?
O15 W6 O19 96.9(12) 1_455 . ?
O15 W6 O20 87.7(10) 1_455 . ?
O17 W6 K4A 135.9(9) . 2_556 ?
O17 W6 K4A 59.8(10) . 2_656 ?
O17 W6 K4A 122.1(9) . 2_566 ?
O17 W6 K4A 47.1(9) . 2_666 ?
O17 W6 K4B 136.4(9) . 2_556 ?
O17 W6 K4B 53.4(9) . 2_656 ?
O17 W6 O15 93.2(9) . 1_455 ?
O17 W6 O18 93.4(11) . . ?
O17 W6 O19 73.4(11) . 1_565 ?
O17 W6 O19 95.8(11) . . ?
O17 W6 O20 158.2(13) . . ?
O18 W6 K4A 58.1(10) . 2_666 ?
O18 W6 K4A 123.5(10) . 2_556 ?
O18 W6 K4A 131.2(9) . 2_566 ?
O18 W6 K4A 47.3(9) . 2_656 ?
O18 W6 K4B 127.4(9) . 2_556 ?
O18 W6 K4B 45.4(9) . 2_656 ?
O18 W6 O15 167.7(14) . 1_455 ?
O18 W6 O19 87.9(13) . 1_565 ?
O18 W6 O19 72.2(13) . . ?
O18 W6 O20 89.9(8) . . ?
O19 W6 K4A 128.2(7) . 2_566 ?
O19 W6 K4A 73.8(7) 1_565 2_566 ?
O19 W6 K4A 106.9(8) 1_565 2_656 ?
O19 W6 K4A 48.4(9) 1_565 2_666 ?
O19 W6 K4A 50.9(9) . 2_656 ?
O19 W6 K4A 109.4(9) . 2_666 ?
O19 W6 K4A 76.4(7) . 2_556 ?
O19 W6 K4A 125.5(7) 1_565 2_556 ?
O19 W6 K4B 84.9(8) . 2_556 ?
O19 W6 K4B 62.7(8) . 2_656 ?
O19 W6 K4B 117.1(8) 1_565 2_556 ?
O19 W6 K4B 95.2(8) 1_565 2_656 ?
O19 W6 O19 156.9(12) . 1_565 ?
O19 W6 O20 105.7(10) . . ?
O19 W6 O20 85.2(10) 1_565 . ?
O20 W6 K4A 119.6(9) . 2_666 ?
O20 W6 K4A 133.4(8) . 2_656 ?
O20 W6 K4A 55.5(9) . 2_556 ?
O20 W6 K4A 44.8(8) . 2_566 ?
O20 W6 K4B 135.1(8) . 2_656 ?
O20 W6 K4B 51.3(9) . 2_556 ?
K4A W7 K4A 131.0(11) 2_656 . ?
K4B W7 K4A 11.8(6) 2_656 2_656 ?
K4B W7 K4A 142.1(8) . 2_656 ?
K4B W7 K4A 142.1(8) 2_656 . ?
K4B W7 K4A 11.8(6) . . ?
K4B W7 K4B 153.5(10) 2_656 . ?
O18 W7 K4A 131.1(10) . . ?
O18 W7 K4A 47.2(10) 2_656 . ?
O18 W7 K4A 47.2(10) . 2_656 ?
O18 W7 K4A 131.1(10) 2_656 2_656 ?
O18 W7 K4B 47.3(9) . 2_656 ?
O18 W7 K4B 131.8(9) 2_656 2_656 ?
O18 W7 K4B 47.3(9) 2_656 . ?
O18 W7 K4B 131.8(10) . . ?
O18 W7 O18 177(2) 2_656 . ?
O18 W7 O21 80.1(19) 2_656 1_565 ?
O18 W7 O21 102.9(19) . 1_565 ?
O18 W7 O21 80.1(19) . 2_666 ?
O18 W7 O21 102.9(19) 2_656 2_666 ?
O18 W7 O22 90.4(10) . . ?
O18 W7 O22 90.1(10) . 2_656 ?
O18 W7 O22 90.4(10) 2_656 2_656 ?
O18 W7 O22 90.1(10) 2_656 . ?
O21 W7 K4A 51.0(19) 2_656 2_656 ?
O21 W7 K4A 51.0(19) . . ?
O21 W7 K4A 126.5(16) 2_666 . ?
O21 W7 K4A 126.5(17) 1_565 2_656 ?
O21 W7 K4A 102.4(17) 1_565 . ?
O21 W7 K4A 102.4(17) 2_666 2_656 ?
O21 W7 K4A 80.2(19) 2_656 . ?
O21 W7 K4A 80.2(19) . 2_656 ?
O21 W7 K4B 91.4(16) 1_565 . ?
O21 W7 K4B 114.9(16) 1_565 2_656 ?
O21 W7 K4B 91.1(19) 2_656 . ?
O21 W7 K4B 114.9(16) 2_666 . ?
O21 W7 K4B 91.4(16) 2_666 2_656 ?
O21 W7 K4B 62.6(19) 2_656 2_656 ?
O21 W7 K4B 62.6(19) . . ?
O21 W7 K4B 91.1(19) . 2_656 ?
O21 W7 O18 102(2) 2_656 2_656 ?
O21 W7 O18 75(2) 2_656 . ?
O21 W7 O18 102(2) . . ?
O21 W7 O18 75(2) . 2_656 ?
O21 W7 O21 152(3) . 1_565 ?
O21 W7 O21 152(3) 2_656 2_666 ?
O21 W7 O21 177.3(8) 2_656 1_565 ?
O21 W7 O21 25(3) 1_565 2_666 ?
O21 W7 O21 177.3(8) . 2_666 ?
O21 W7 O21 31(4) 2_656 . ?
O21 W7 O22 105(2) 2_656 . ?
O21 W7 O22 105(2) . 2_656 ?
O21 W7 O22 92(2) . . ?
O21 W7 O22 92(2) 2_656 2_656 ?
O22 W7 K4A 56.7(8) . . ?
O22 W7 K4A 132.5(8) . 2_656 ?
O22 W7 K4A 56.7(8) 2_656 2_656 ?
O22 W7 K4A 132.5(8) 2_656 . ?
O22 W7 K4B 48.5(8) 2_656 2_656 ?
O22 W7 K4B 137.1(8) 2_656 . ?
O22 W7 K4B 137.1(8) . 2_656 ?
O22 W7 K4B 48.5(8) . . ?
O22 W7 O21 86.8(17) . 2_666 ?
O22 W7 O21 86.8(17) 2_656 1_565 ?
O22 W7 O21 76.0(17) 2_656 2_666 ?
O22 W7 O21 76.0(17) . 1_565 ?
O22 W7 O22 162.4(17) . 2_656 ?
K4A W8 K4A 175.0(10) 2_566 . ?
K4A W8 K4A 54.1(3) 2_566 2_556 ?
K4A W8 K4A 54.1(3) 1_565 . ?
K4A W8 K4A 121.0(10) 2_556 . ?
K4A W8 K4A 175.0(9) 1_565 2_556 ?
K4A W8 K4A 130.9(10) 1_565 2_566 ?
K4B W8 K4A 45.6(6) . 1_565 ?
K4B W8 K4A 175.0(7) 2_556 1_565 ?
K4B W8 K4A 129.5(7) . 2_556 ?
K4B W8 K4A 45.6(6) 2_556 2_566 ?
K4B W8 K4A 9.2(6) 2_556 2_556 ?
K4B W8 K4A 129.5(7) 2_556 . ?
K4B W8 K4A 9.2(6) . . ?
K4B W8 K4A 175.0(6) . 2_566 ?
K4B W8 K4B 138.2(10) 2_556 . ?
O20 W8 K4A 126.1(9) 2_556 2_566 ?
O20 W8 K4A 125.8(9) . . ?
O20 W8 K4A 126.1(9) . 1_565 ?
O20 W8 K4A 125.8(9) 2_556 2_556 ?
O20 W8 K4A 52.5(9) 2_556 1_565 ?
O20 W8 K4A 55.9(9) 2_556 . ?
O20 W8 K4A 52.5(9) . 2_566 ?
O20 W8 K4A 55.9(9) . 2_556 ?
O20 W8 K4B 49.5(9) 2_556 . ?
O20 W8 K4B 131.8(9) . . ?
O20 W8 K4B 49.5(9) . 2_556 ?
O20 W8 K4B 131.8(9) 2_556 2_556 ?
O20 W8 O20 177.3(19) . 2_556 ?
O20 W8 O22 89.5(10) 2_556 . ?
O20 W8 O22 90.8(10) 2_556 2_556 ?
O20 W8 O22 89.5(10) . 2_556 ?
O20 W8 O22 90.8(10) . . ?
O20 W8 O23 91.4(9) 2_556 . ?
O20 W8 O23 91.4(9) . . ?
O22 W8 K4A 137.4(8) 2_556 1_565 ?
O22 W8 K4A 137.4(8) . 2_566 ?
O22 W8 K4A 126.8(9) 2_556 . ?
O22 W8 K4A 44.3(9) 2_556 2_556 ?
O22 W8 K4A 126.8(9) . 2_556 ?
O22 W8 K4A 50.4(8) . 1_565 ?
O22 W8 K4A 44.3(9) . . ?
O22 W8 K4A 50.4(8) 2_556 2_566 ?
O22 W8 K4B 128.6(9) . 2_556 ?
O22 W8 K4B 44.9(9) . . ?
O22 W8 K4B 128.6(9) 2_556 . ?
O22 W8 K4B 44.9(9) 2_556 2_556 ?
O22 W8 O22 166.4(17) . 2_556 ?
O22 W8 O23 83.2(9) 2_556 . ?
O22 W8 O23 83.2(9) . . ?
O23 W8 K4A 114.6(5) . 1_565 ?
O23 W8 K4A 119.5(5) 1_565 2_556 ?
O23 W8 K4A 60.5(5) . 2_556 ?
O23 W8 K4A 119.5(5) 1_565 . ?
O23 W8 K4A 114.6(5) . 2_566 ?
O23 W8 K4A 65.4(5) 1_565 1_565 ?
O23 W8 K4A 60.5(5) . . ?
O23 W8 K4A 65.4(5) 1_565 2_566 ?
O23 W8 K4B 69.1(5) . . ?
O23 W8 K4B 69.1(5) . 2_556 ?
O23 W8 K4B 110.9(5) 1_565 . ?
O23 W8 K4B 110.9(5) 1_565 2_556 ?
O23 W8 O20 88.6(9) 1_565 2_556 ?
O23 W8 O20 88.6(9) 1_565 . ?
O23 W8 O22 96.8(9) 1_565 . ?
O23 W8 O22 96.8(8) 1_565 2_556 ?
O23 W8 O23 180.00(15) 1_565 . ?
W1 K1 W1 129.4(5) 2_545 1_545 ?
W1 K1 W2 102.9(3) 2_545 1_445 ?
W1 K1 W2 102.9(3) 1_545 2_645 ?
W1 K1 W2 52.78(12) 1_545 1_445 ?
W1 K1 W2 52.78(12) 2_545 2_645 ?
W2 K1 W2 127.1(5) 2_645 1_445 ?
K1 K1 W1 115.3(2) 1_565 2_545 ?
K1 K1 W1 115.3(2) 1_565 1_545 ?
K1 K1 W1 64.7(2) 1_545 2_545 ?
K1 K1 W1 64.7(2) 1_545 1_545 ?
K1 K1 W2 116.5(2) 1_565 2_645 ?
K1 K1 W2 63.5(2) 1_545 1_445 ?
K1 K1 W2 116.5(2) 1_565 1_445 ?
K1 K1 W2 63.5(2) 1_545 2_645 ?
K1 K1 K1 180.0 1_565 1_545 ?
K1 K1 O7 90.5(4) 1_545 2_655 ?
K1 K1 O7 89.5(4) 1_565 2_655 ?
K1 K1 O7 89.5(4) 1_565 1_455 ?
K1 K1 O7 90.5(4) 1_545 1_455 ?
K2 K1 W1 64.0(2) 1_455 2_545 ?
K2 K1 W1 115.3(3) 1_455 1_545 ?
K2 K1 W1 115.3(3) . 2_545 ?
K2 K1 W1 64.0(2) . 1_545 ?
K2 K1 W2 62.5(2) . 2_645 ?
K2 K1 W2 116.7(3) . 1_445 ?
K2 K1 W2 62.5(2) 1_455 1_445 ?
K2 K1 W2 116.7(3) 1_455 2_645 ?
K2 K1 K1 89.2(6) 1_455 1_545 ?
K2 K1 K1 90.8(6) . 1_565 ?
K2 K1 K1 89.2(6) . 1_545 ?
K2 K1 K1 90.8(6) 1_455 1_565 ?
K2 K1 K2 178.4(12) . 1_455 ?
K2 K1 O7 118.7(4) . 1_455 ?
K2 K1 O7 61.3(4) . 2_655 ?
K2 K1 O7 118.7(4) 1_455 2_655 ?
K2 K1 O7 61.3(4) 1_455 1_455 ?
O1 K1 W1 24.9(2) 1_545 1_545 ?
O1 K1 W1 154.1(6) 2_545 1_545 ?
O1 K1 W1 24.9(2) 2_545 2_545 ?
O1 K1 W1 154.1(6) 1_545 2_545 ?
O1 K1 W2 64.8(3) 1_545 1_445 ?
O1 K1 W2 114.7(3) 1_545 2_645 ?
O1 K1 W2 114.7(3) 2_545 1_445 ?
O1 K1 W2 64.8(3) 2_545 2_645 ?
O1 K1 K1 90.5(4) 2_545 1_565 ?
O1 K1 K1 89.5(4) 2_545 1_545 ?
O1 K1 K1 90.5(4) 1_545 1_565 ?
O1 K1 K1 89.5(4) 1_545 1_545 ?
O1 K1 K2 121.3(3) 2_545 . ?
O1 K1 K2 121.3(3) 1_545 1_455 ?
O1 K1 K2 58.7(3) 2_545 1_455 ?
O1 K1 K2 58.7(3) 1_545 . ?
O1 K1 O1 179.0(7) 2_545 1_545 ?
O1 K1 O7 120.0(5) 1_545 2_655 ?
O1 K1 O7 60.0(5) 1_545 1_455 ?
O1 K1 O7 60.0(5) 2_545 2_655 ?
O1 K1 O7 120.0(5) 2_545 1_455 ?
O2 K1 W1 159.3(8) . 2_545 ?
O2 K1 W1 68.4(7) . 1_545 ?
O2 K1 W1 24.6(6) 1_545 1_545 ?
O2 K1 W1 24.6(6) 2_545 2_545 ?
O2 K1 W1 106.7(7) 2_545 1_545 ?
O2 K1 W1 106.7(7) 1_545 2_545 ?
O2 K1 W1 159.3(8) 2 1_545 ?
O2 K1 W1 68.4(7) 2 2_545 ?
O2 K1 W2 96.8(6) 2 2_645 ?
O2 K1 W2 96.8(6) . 1_445 ?
O2 K1 W2 60.9(6) 1_545 1_445 ?
O2 K1 W2 118.2(6) . 2_645 ?
O2 K1 W2 80.7(6) 2_545 1_445 ?
O2 K1 W2 80.7(6) 1_545 2_645 ?
O2 K1 W2 118.2(6) 2 1_445 ?
O2 K1 W2 60.9(6) 2_545 2_645 ?
O2 K1 K1 136.6(6) 1_545 1_565 ?
O2 K1 K1 131.5(7) . 1_545 ?
O2 K1 K1 43.4(6) 1_545 1_545 ?
O2 K1 K1 48.5(7) 2 1_565 ?
O2 K1 K1 43.4(6) 2_545 1_545 ?
O2 K1 K1 48.5(7) . 1_565 ?
O2 K1 K1 131.5(7) 2 1_545 ?
O2 K1 K1 136.6(6) 2_545 1_565 ?
O2 K1 K2 60.8(7) 1_545 . ?
O2 K1 K2 60.8(7) 2_545 1_455 ?
O2 K1 K2 59.2(7) 2 1_455 ?
O2 K1 K2 122.0(8) . 1_455 ?
O2 K1 K2 117.9(8) 1_545 1_455 ?
O2 K1 K2 122.0(8) 2 . ?
O2 K1 K2 59.2(7) . . ?
O2 K1 K2 117.9(8) 2_545 . ?
O2 K1 O1 131.6(8) 2_545 1_545 ?
O2 K1 O1 43.6(7) 2 2_545 ?
O2 K1 O1 137.4(9) . 2_545 ?
O2 K1 O1 47.4(6) 1_545 1_545 ?
O2 K1 O1 131.6(8) 1_545 2_545 ?
O2 K1 O1 137.4(9) 2 1_545 ?
O2 K1 O1 47.4(6) 2_545 2_545 ?
O2 K1 O1 43.6(7) . 1_545 ?
O2 K1 O2 174.9(11) . 2_545 ?
O2 K1 O2 174.9(11) 2 1_545 ?
O2 K1 O2 88.1(8) 2 2_545 ?
O2 K1 O2 88.1(8) . 1_545 ?
O2 K1 O2 97.0(15) 2 . ?
O2 K1 O2 86.8(13) 2_545 1_545 ?
O2 K1 O6 61.6(8) . 2_655 ?
O2 K1 O6 59.5(8) 2 2_655 ?
O2 K1 O6 121.6(6) 2_545 2_655 ?
O2 K1 O6 123.6(7) 1_545 2_655 ?
O2 K1 O6 61.6(8) 2 1_455 ?
O2 K1 O6 121.6(6) 1_545 1_455 ?
O2 K1 O6 59.5(8) . 1_455 ?
O2 K1 O6 123.6(7) 2_545 1_455 ?
O2 K1 O7 76.9(7) 2 2_655 ?
O2 K1 O7 102.0(7) 1_545 2_655 ?
O2 K1 O7 76.9(7) . 1_455 ?
O2 K1 O7 102.4(7) . 2_655 ?
O2 K1 O7 102.0(7) 2_545 1_455 ?
O2 K1 O7 78.7(7) 2_545 2_655 ?
O2 K1 O7 78.7(7) 1_545 1_455 ?
O2 K1 O7 102.4(7) 2 1_455 ?
O6 K1 W1 61.8(7) 1_445 1_545 ?
O6 K1 W1 87.5(8) 1_445 2_545 ?
O6 K1 W1 119.9(6) 2_655 1_545 ?
O6 K1 W1 87.5(8) 2_645 1_545 ?
O6 K1 W1 97.8(6) 2_655 2_545 ?
O6 K1 W1 97.8(6) 1_455 1_545 ?
O6 K1 W1 61.8(7) 2_645 2_545 ?
O6 K1 W1 119.9(6) 1_455 2_545 ?
O6 K1 W2 115.2(9) 1_445 2_645 ?
O6 K1 W2 15.6(7) 1_445 1_445 ?
O6 K1 W2 156.2(6) 2_655 1_445 ?
O6 K1 W2 15.6(7) 2_645 2_645 ?
O6 K1 W2 75.3(5) 1_455 1_445 ?
O6 K1 W2 156.2(6) 1_455 2_645 ?
O6 K1 W2 75.3(5) 2_655 2_645 ?
O6 K1 W2 115.2(9) 2_645 1_445 ?
O6 K1 K1 127.1(8) 1_445 1_565 ?
O6 K1 K1 52.9(8) 1_445 1_545 ?
O6 K1 K1 137.8(5) 2_655 1_545 ?
O6 K1 K1 42.2(5) 1_455 1_565 ?
O6 K1 K1 137.8(5) 1_455 1_545 ?
O6 K1 K1 52.9(8) 2_645 1_545 ?
O6 K1 K1 127.1(8) 2_645 1_565 ?
O6 K1 K1 42.2(5) 2_655 1_565 ?
O6 K1 K2 62.9(7) 1_455 1_455 ?
O6 K1 K2 55.8(7) 1_445 1_455 ?
O6 K1 K2 55.8(7) 2_645 . ?
O6 K1 K2 62.9(7) 2_655 . ?
O6 K1 K2 118.5(8) 1_455 . ?
O6 K1 K2 123.0(9) 1_445 . ?
O6 K1 K2 123.0(9) 2_645 1_455 ?
O6 K1 K2 118.5(8) 2_655 1_455 ?
O6 K1 O1 100.2(7) 1_455 2_545 ?
O6 K1 O1 78.0(7) 1_445 1_545 ?
O6 K1 O1 78.0(7) 2_645 2_545 ?
O6 K1 O1 80.6(6) 2_655 2_545 ?
O6 K1 O1 101.4(8) 2_645 1_545 ?
O6 K1 O1 101.4(8) 1_445 2_545 ?
O6 K1 O1 80.6(6) 1_455 1_545 ?
O6 K1 O1 100.2(7) 2_655 1_545 ?
O6 K1 O2 65.1(8) 1_445 2_545 ?
O6 K1 O2 112.4(7) 2_645 2 ?
O6 K1 O2 114.8(8) 2_645 . ?
O6 K1 O2 62.8(8) 2_645 2_545 ?
O6 K1 O2 65.1(8) 2_645 1_545 ?
O6 K1 O2 62.8(8) 1_445 1_545 ?
O6 K1 O2 114.8(8) 1_445 2 ?
O6 K1 O2 112.4(7) 1_445 . ?
O6 K1 O6 169.3(11) 2_645 1_455 ?
O6 K1 O6 84.3(10) 1_455 2_655 ?
O6 K1 O6 85.0(8) 2_645 2_655 ?
O6 K1 O6 105.7(16) 1_445 2_645 ?
O6 K1 O6 169.3(11) 1_445 2_655 ?
O6 K1 O6 85.0(8) 1_445 1_455 ?
O6 K1 O7 40.2(8) 2_645 2_655 ?
O6 K1 O7 140.7(10) 2_645 1_455 ?
O6 K1 O7 140.7(10) 1_445 2_655 ?
O6 K1 O7 129.9(7) 1_455 2_655 ?
O6 K1 O7 40.2(8) 1_445 1_455 ?
O6 K1 O7 49.2(6) 2_655 2_655 ?
O6 K1 O7 49.2(6) 1_455 1_455 ?
O6 K1 O7 129.9(7) 2_655 1_455 ?
O7 K1 W1 61.0(4) 1_455 1_545 ?
O7 K1 W1 61.0(4) 2_655 2_545 ?
O7 K1 W1 119.4(4) 1_455 2_545 ?
O7 K1 W1 119.4(4) 2_655 1_545 ?
O7 K1 W2 27.0(3) 2_655 2_645 ?
O7 K1 W2 154.0(6) 1_455 2_645 ?
O7 K1 W2 27.0(3) 1_455 1_445 ?
O7 K1 W2 154.0(6) 2_655 1_445 ?
O7 K1 O7 179.0(8) 2_655 1_455 ?
K1 K2 K1 178.4(12) . 1_655 ?
K1 K2 K2 90.8(6) 1_655 1_545 ?
K1 K2 K2 90.8(6) . 1_545 ?
K1 K2 K2 89.2(6) 1_655 1_565 ?
K1 K2 K2 89.2(6) . 1_565 ?
K1 K2 O7 62.3(4) 1_655 . ?
K1 K2 O7 117.6(4) 1_655 2_655 ?
K1 K2 O7 62.3(4) . 2_655 ?
K1 K2 O7 117.6(4) . . ?
K2 K2 K2 180.0 1_565 1_545 ?
K2 K2 O7 88.7(4) 1_565 . ?
K2 K2 O7 91.3(4) 1_545 2_655 ?
K2 K2 O7 91.3(4) 1_545 . ?
K2 K2 O7 88.7(4) 1_565 2_655 ?
O1 K2 K1 121.9(3) 1_545 1_655 ?
O1 K2 K1 58.1(3) 2_645 1_655 ?
O1 K2 K1 121.9(3) 2_645 . ?
O1 K2 K1 58.1(3) 1_545 . ?
O1 K2 K2 90.3(5) 2_645 1_545 ?
O1 K2 K2 89.7(5) 2_645 1_565 ?
O1 K2 K2 90.3(5) 1_545 1_545 ?
O1 K2 K2 89.7(5) 1_545 1_565 ?
O1 K2 O1 179.3(10) 2_645 1_545 ?
O1 K2 O4 45.5(6) 1_545 . ?
O1 K2 O4 45.5(6) 2_645 2_655 ?
O1 K2 O4 134.0(9) 2_645 . ?
O1 K2 O4 134.0(9) 1_545 2_655 ?
O1 K2 O6 90.9(6) 1_545 2_655 ?
O1 K2 O6 88.6(5) 2_645 2_655 ?
O1 K2 O6 88.6(5) 1_545 . ?
O1 K2 O6 90.9(6) 2_645 . ?
O1 K2 O7 120.5(5) 2_645 . ?
O1 K2 O7 120.5(5) 1_545 2_655 ?
O1 K2 O7 59.5(5) 2_645 2_655 ?
O1 K2 O7 59.5(5) 1_545 . ?
O2 K2 K1 44.2(6) . . ?
O2 K2 K1 133.6(8) 1_545 1_655 ?
O2 K2 K1 133.6(8) 2_645 . ?
O2 K2 K1 134.6(9) 2_655 . ?
O2 K2 K1 47.8(6) 1_545 . ?
O2 K2 K1 44.2(6) 2_655 1_655 ?
O2 K2 K1 134.6(9) . 1_655 ?
O2 K2 K1 47.8(6) 2_645 1_655 ?
O2 K2 K2 127.0(6) 2_645 1_565 ?
O2 K2 K2 53.0(6) 2_645 1_545 ?
O2 K2 K2 123.6(7) 2_655 1_545 ?
O2 K2 K2 53.0(6) 1_545 1_545 ?
O2 K2 K2 123.6(7) . 1_545 ?
O2 K2 K2 56.4(7) . 1_565 ?
O2 K2 K2 127.0(6) 1_545 1_565 ?
O2 K2 K2 56.4(7) 2_655 1_565 ?
O2 K2 O1 41.6(6) 2_655 2_645 ?
O2 K2 O1 41.6(6) . 1_545 ?
O2 K2 O1 135.9(9) 2_645 1_545 ?
O2 K2 O1 137.9(8) . 2_645 ?
O2 K2 O1 44.7(6) 1_545 1_545 ?
O2 K2 O1 135.9(9) 1_545 2_645 ?
O2 K2 O1 44.7(6) 2_645 2_645 ?
O2 K2 O1 137.9(8) 2_655 1_545 ?
O2 K2 O2 176.7(12) 2_655 1_545 ?
O2 K2 O2 70.6(5) . 1_545 ?
O2 K2 O2 106.1(13) 1_545 2_645 ?
O2 K2 O2 70.6(5) 2_655 2_645 ?
O2 K2 O2 112.8(14) 2_655 . ?
O2 K2 O2 176.7(12) . 2_645 ?
O2 K2 O4 92.4(9) 2_655 . ?
O2 K2 O4 47.1(8) 2_655 2_655 ?
O2 K2 O4 47.8(8) 1_545 1_545 ?
O2 K2 O4 47.1(8) . . ?
O2 K2 O4 84.4(7) 2_655 2_645 ?
O2 K2 O4 92.4(9) . 2_655 ?
O2 K2 O4 93.3(9) 2_645 1_545 ?
O2 K2 O4 131.5(8) . 2_645 ?
O2 K2 O4 84.4(7) . 1_545 ?
O2 K2 O4 90.0(7) 1_545 . ?
O2 K2 O4 133.9(7) 1_545 2_655 ?
O2 K2 O4 133.9(7) 2_645 . ?
O2 K2 O4 90.0(7) 2_645 2_655 ?
O2 K2 O4 131.5(8) 2_655 1_545 ?
O2 K2 O4 47.8(8) 2_645 2_645 ?
O2 K2 O4 93.3(9) 1_545 2_645 ?
O2 K2 O6 84.5(8) 2_655 2_655 ?
O2 K2 O6 51.1(6) 2_655 . ?
O2 K2 O6 130.5(5) 2_645 2_655 ?
O2 K2 O6 97.9(6) 2_645 . ?
O2 K2 O6 97.9(6) 1_545 2_655 ?
O2 K2 O6 130.5(5) 1_545 . ?
O2 K2 O6 51.1(6) . 2_655 ?
O2 K2 O6 84.5(8) . . ?
O2 K2 O7 93.9(6) 2_645 . ?
O2 K2 O7 92.6(6) 2_655 . ?
O2 K2 O7 87.6(6) 1_545 . ?
O2 K2 O7 92.6(6) . 2_655 ?
O2 K2 O7 86.0(6) . . ?
O2 K2 O7 93.9(6) 1_545 2_655 ?
O2 K2 O7 87.6(6) 2_645 2_655 ?
O2 K2 O7 86.0(6) 2_655 2_655 ?
O4 K2 K1 90.0(7) 1_545 . ?
O4 K2 K1 89.1(7) 2_655 1_655 ?
O4 K2 K1 90.8(7) 2_645 . ?
O4 K2 K1 90.0(7) 2_655 . ?
O4 K2 K1 90.0(7) . 1_655 ?
O4 K2 K1 89.1(7) . . ?
O4 K2 K1 90.0(7) 2_645 1_655 ?
O4 K2 K1 90.8(7) 1_545 1_655 ?
O4 K2 K2 120.7(6) 2_645 1_565 ?
O4 K2 K2 59.3(6) 2_645 1_545 ?
O4 K2 K2 125.2(6) 2_655 1_545 ?
O4 K2 K2 120.7(6) 1_545 1_565 ?
O4 K2 K2 59.3(6) 1_545 1_545 ?
O4 K2 K2 54.8(6) 2_655 1_565 ?
O4 K2 K2 54.8(6) . 1_565 ?
O4 K2 K2 125.2(6) . 1_545 ?
O4 K2 O1 43.0(6) 2_645 2_645 ?
O4 K2 O1 43.0(6) 1_545 1_545 ?
O4 K2 O1 137.5(8) 1_545 2_645 ?
O4 K2 O1 137.5(8) 2_645 1_545 ?
O4 K2 O4 118.6(12) 2_645 1_545 ?
O4 K2 O4 175.5(11) 2_645 . ?
O4 K2 O4 175.5(11) 1_545 2_655 ?
O4 K2 O4 65.9(4) 2_645 2_655 ?
O4 K2 O4 65.9(4) 1_545 . ?
O4 K2 O4 109.5(11) 2_655 . ?
O4 K2 O6 88.9(7) 1_545 . ?
O4 K2 O6 133.4(8) 2_645 . ?
O4 K2 O6 88.9(7) 2_645 2_655 ?
O4 K2 O6 133.4(7) 1_545 2_655 ?
O4 K2 O7 41.7(7) 1_545 . ?
O4 K2 O7 135.0(8) 2_655 . ?
O4 K2 O7 135.0(8) . 2_655 ?
O4 K2 O7 42.9(6) . . ?
O4 K2 O7 140.3(8) 2_645 . ?
O4 K2 O7 41.7(7) 2_645 2_655 ?
O4 K2 O7 140.3(8) 1_545 2_655 ?
O4 K2 O7 42.9(6) 2_655 2_655 ?
O6 K2 K1 128.5(9) 2_655 1_655 ?
O6 K2 K1 128.5(9) . . ?
O6 K2 K1 137.3(8) 2_645 1_655 ?
O6 K2 K1 50.2(6) . 1_655 ?
O6 K2 K1 137.3(8) 1_545 . ?
O6 K2 K1 43.8(5) 2_645 . ?
O6 K2 K1 50.1(6) 2_655 . ?
O6 K2 K1 43.8(5) 1_545 1_655 ?
O6 K2 K2 130.8(6) . 1_545 ?
O6 K2 K2 130.8(6) 2_655 1_545 ?
O6 K2 K2 60.7(7) 1_545 1_545 ?
O6 K2 K2 119.3(7) 1_545 1_565 ?
O6 K2 K2 60.7(7) 2_645 1_545 ?
O6 K2 K2 49.2(6) . 1_565 ?
O6 K2 K2 119.3(7) 2_645 1_565 ?
O6 K2 K2 49.2(6) 2_655 1_565 ?
O6 K2 O1 91.5(6) 2_645 1_545 ?
O6 K2 O1 88.8(6) 1_545 1_545 ?
O6 K2 O1 91.5(6) 1_545 2_645 ?
O6 K2 O1 88.8(6) 2_645 2_645 ?
O6 K2 O2 125.3(6) 2_645 2_655 ?
O6 K2 O2 87.9(6) 1_545 2_655 ?
O6 K2 O2 90.0(8) 2_645 2_645 ?
O6 K2 O2 53.9(7) 2_645 1_545 ?
O6 K2 O2 90.0(8) 1_545 1_545 ?
O6 K2 O2 125.3(6) 1_545 . ?
O6 K2 O2 53.9(7) 1_545 2_645 ?
O6 K2 O2 87.9(6) 2_645 . ?
O6 K2 O4 132.0(8) 2_645 . ?
O6 K2 O4 84.0(8) 2_645 2_655 ?
O6 K2 O4 99.1(10) 1_545 2_645 ?
O6 K2 O4 99.1(10) 2_645 1_545 ?
O6 K2 O4 87.6(9) 2_655 . ?
O6 K2 O4 132.0(8) 1_545 2_655 ?
O6 K2 O4 48.9(8) 2_645 2_645 ?
O6 K2 O4 44.5(8) 2_655 2_655 ?
O6 K2 O4 44.5(8) . . ?
O6 K2 O4 48.9(8) 1_545 1_545 ?
O6 K2 O4 84.0(8) 1_545 . ?
O6 K2 O4 87.6(9) . 2_655 ?
O6 K2 O6 168.4(12) 2_645 . ?
O6 K2 O6 121.5(15) 1_545 2_645 ?
O6 K2 O6 98.3(12) 2_655 . ?
O6 K2 O6 70.1(6) 2_645 2_655 ?
O6 K2 O6 70.1(6) 1_545 . ?
O6 K2 O6 168.4(12) 1_545 2_655 ?
O6 K2 O7 130.4(8) 2_655 . ?
O6 K2 O7 130.4(8) . 2_655 ?
O6 K2 O7 140.7(9) 2_645 . ?
O6 K2 O7 47.4(5) . . ?
O6 K2 O7 41.2(7) 2_645 2_655 ?
O6 K2 O7 140.7(9) 1_545 2_655 ?
O6 K2 O7 47.4(5) 2_655 2_655 ?
O6 K2 O7 41.2(7) 1_545 . ?
O7 K2 O7 177.5(9) 2_655 . ?
K3A K3A K3A 179.999(16) 1_565 1_545 ?
K3B K3A K3A 7.6(12) 1_545 1_545 ?
K3B K3A K3A 11.5(19) . 1_565 ?
K3B K3A K3A 168.5(19) . 1_545 ?
K3B K3A K3A 172.4(12) 1_545 1_565 ?
K3B K3A K3B 161(3) . 1_545 ?
K3B K3A O1 92.6(12) 1_545 1_545 ?
K3B K3A O1 96.9(17) . 1_545 ?
K3B K3A O3 128.1(14) 1_545 . ?
K3B K3A O3 52.3(15) . . ?
K3B K3A O3 125.9(18) . 1_545 ?
K3B K3A O3 53.6(11) 1_545 1_545 ?
K3B K3A O5 65.4(18) . . ?
K3B K3A O5 141(2) . 1_545 ?
K3B K3A O5 132.2(18) 1_545 . ?
K3B K3A O5 56.0(12) 1_545 1_545 ?
K3B K3A O7 84.1(17) . 1_455 ?
K3B K3A O7 85.7(12) 1_545 1_455 ?
K3B K3A O8 111(2) . 1_445 ?
K3B K3A O8 52.2(12) 1_545 1_445 ?
K3B K3A O8 40.4(15) . 1_455 ?
K3B K3A O8 122.8(17) 1_545 1_455 ?
K3B K3A O9 103(2) . . ?
K3B K3A O9 95.9(17) 1_545 . ?
K3B K3A O10 50.0(16) . 1_455 ?
K3B K3A O10 116(2) . 1_445 ?
K3B K3A O10 113.8(16) 1_545 1_455 ?
K3B K3A O10 47.2(11) 1_545 1_445 ?
K3B K3A O11 61.5(17) . . ?
K3B K3A O11 64.7(12) 1_545 1_545 ?
K3B K3A O11 133.8(16) 1_545 . ?
K3B K3A O11 130(2) . 1_545 ?
K3B K3A O12B 87.0(19) . 1_455 ?
K3B K3A O12B 83.6(16) 1_545 1_455 ?
K3B K3A O14 121.8(18) . 1_445 ?
K3B K3A O14 56.5(15) . 1_455 ?
K3B K3A O14 56.7(11) 1_545 1_445 ?
K3B K3A O14 122.9(13) 1_545 1_455 ?
O1 K3A K3A 91.2(6) 1_545 1_565 ?
O1 K3A K3A 88.8(6) 1_545 1_545 ?
O3 K3A K3A 51.5(8) . 1_565 ?
O3 K3A K3A 53.2(8) 1_545 1_545 ?
O3 K3A K3A 126.8(8) 1_545 1_565 ?
O3 K3A K3A 128.5(8) . 1_545 ?
O3 K3A O1 45.2(8) 1_545 1_545 ?
O3 K3A O1 48.5(7) . 1_545 ?
O3 K3A O3 75.3(7) 1_545 . ?
O3 K3A O5 51.0(10) 1_545 1_545 ?
O3 K3A O5 100.3(11) . 1_545 ?
O3 K3A O7 47.0(8) 1_545 1_455 ?
O3 K3A O7 48.6(8) . 1_455 ?
O3 K3A O8 47.2(9) . 1_455 ?
O3 K3A O8 51.0(10) 1_545 1_445 ?
O3 K3A O8 95.4(11) 1_545 1_455 ?
O3 K3A O9 96.9(14) . . ?
O3 K3A O9 95.1(14) 1_545 . ?
O3 K3A O10 131.0(15) 1_545 1_455 ?
O3 K3A O10 133.8(15) . 1_445 ?
O3 K3A O10 88.6(13) 1_545 1_445 ?
O3 K3A O10 91.8(13) . 1_455 ?
O3 K3A O11 96.2(14) 1_545 1_545 ?
O3 K3A O11 137.2(16) . 1_545 ?
O3 K3A O11 89.7(13) . . ?
O3 K3A O11 139.0(15) 1_545 . ?
O3 K3A O12B 131.9(17) 1_545 1_455 ?
O3 K3A O12B 135.1(16) . 1_455 ?
O3 K3A O14 173.9(14) . 1_445 ?
O3 K3A O14 175.7(15) 1_545 1_455 ?
O3 K3A O14 107.8(13) . 1_455 ?
O3 K3A O14 110.0(13) 1_545 1_445 ?
O5 K3A K3A 131.1(9) 1_545 1_565 ?
O5 K3A K3A 54.7(9) . 1_565 ?
O5 K3A K3A 125.3(9) . 1_545 ?
O5 K3A K3A 48.9(9) 1_545 1_545 ?
O5 K3A O1 50.2(7) . 1_545 ?
O5 K3A O1 51.9(7) 1_545 1_545 ?
O5 K3A O3 95.2(12) . 1_545 ?
O5 K3A O3 52.5(10) . . ?
O5 K3A O5 76.4(11) . 1_545 ?
O5 K3A O7 97.5(10) . 1_455 ?
O5 K3A O7 96.6(10) 1_545 1_455 ?
O5 K3A O8 91.6(11) . 1_455 ?
O5 K3A O8 141.8(9) 1_545 1_455 ?
O5 K3A O8 137.8(10) . 1_445 ?
O5 K3A O9 48.1(10) 1_545 . ?
O5 K3A O9 46.7(10) . . ?
O5 K3A O10 113.9(14) . 1_455 ?
O5 K3A O10 173.5(12) . 1_445 ?
O5 K3A O10 102.2(13) 1_545 1_445 ?
O5 K3A O10 167.6(13) 1_545 1_455 ?
O5 K3A O11 48.9(9) 1_545 1_545 ?
O5 K3A O11 47.9(9) . . ?
O5 K3A O11 87.8(13) . 1_545 ?
O5 K3A O11 96.5(13) 1_545 . ?
O5 K3A O12B 124.6(14) 1_545 1_455 ?
O5 K3A O12B 132.4(16) . 1_455 ?
O5 K3A O14 85.5(11) 1_545 1_445 ?
O5 K3A O14 130.1(13) 1_545 1_455 ?
O5 K3A O14 89.0(13) . 1_455 ?
O5 K3A O14 128.4(14) . 1_445 ?
O7 K3A K3A 90.2(7) 1_455 1_565 ?
O7 K3A K3A 89.8(7) 1_455 1_545 ?
O7 K3A O1 62.2(7) 1_455 1_545 ?
O7 K3A O8 48.5(8) 1_455 1_455 ?
O7 K3A O9 129.5(11) 1_455 . ?
O7 K3A O10 88.9(11) 1_455 1_445 ?
O7 K3A O11 138.0(13) 1_455 . ?
O7 K3A O12B 118.3(16) 1_455 1_455 ?
O7 K3A O14 132.7(15) 1_455 1_445 ?
O7 K3A O14 132.8(14) 1_455 1_455 ?
O8 K3A K3A 129.6(8) 1_455 1_545 ?
O8 K3A K3A 50.4(8) 1_455 1_565 ?
O8 K3A K3A 58.9(9) 1_445 1_545 ?
O8 K3A K3A 121.1(9) 1_445 1_565 ?
O8 K3A O1 91.4(9) 1_445 1_545 ?
O8 K3A O1 92.6(8) 1_455 1_545 ?
O8 K3A O3 90.5(11) 1_445 . ?
O8 K3A O5 93.9(12) 1_445 1_545 ?
O8 K3A O7 42.1(7) 1_445 1_455 ?
O8 K3A O8 70.8(9) 1_445 1_455 ?
O8 K3A O9 142.0(17) 1_445 . ?
O8 K3A O9 137.7(16) 1_455 . ?
O8 K3A O10 93.3(12) 1_455 1_445 ?
O8 K3A O10 83.0(12) 1_445 1_455 ?
O8 K3A O10 48.3(8) 1_445 1_445 ?
O8 K3A O11 116.8(15) 1_445 1_545 ?
O8 K3A O11 169.4(15) 1_445 . ?
O8 K3A O11 101.9(13) 1_455 . ?
O8 K3A O12B 87.1(14) 1_445 1_455 ?
O8 K3A O14 90.7(12) 1_445 1_445 ?
O8 K3A O14 84.9(11) 1_455 1_455 ?
O8 K3A O14 125.4(14) 1_445 1_455 ?
O9 K3A K3A 91.6(11) . 1_565 ?
O9 K3A K3A 88.4(11) . 1_545 ?
O9 K3A O1 67.3(9) . 1_545 ?
O9 K3A O10 127.9(13) . 1_445 ?
O9 K3A O11 48.4(10) . . ?
O10 K3A K3A 126.4(8) 1_445 1_565 ?
O10 K3A K3A 120.4(9) 1_455 1_545 ?
O10 K3A K3A 53.6(8) 1_445 1_545 ?
O10 K3A K3A 59.6(9) 1_455 1_565 ?
O10 K3A O1 133.7(12) 1_445 1_545 ?
O10 K3A O1 139.9(11) 1_455 1_545 ?
O10 K3A O7 89.1(12) 1_455 1_455 ?
O10 K3A O8 48.1(8) 1_455 1_455 ?
O10 K3A O9 133.6(14) 1_455 . ?
O10 K3A O10 66.8(8) 1_455 1_445 ?
O10 K3A O11 86.4(10) 1_455 . ?
O10 K3A O12B 43.4(11) 1_455 1_455 ?
O10 K3A O14 46.7(9) 1_455 1_455 ?
O10 K3A O14 82.5(10) 1_455 1_445 ?
O11 K3A K3A 58.6(9) 1_545 1_545 ?
O11 K3A K3A 127.9(8) . 1_545 ?
O11 K3A K3A 121.4(9) 1_545 1_565 ?
O11 K3A K3A 52.1(8) . 1_565 ?
O11 K3A O1 96.7(11) . 1_545 ?
O11 K3A O1 95.8(11) 1_545 1_545 ?
O11 K3A O7 143.0(14) 1_545 1_455 ?
O11 K3A O8 168.5(13) 1_545 1_455 ?
O11 K3A O9 41.3(10) 1_545 . ?
O11 K3A O10 86.6(10) 1_545 1_445 ?
O11 K3A O10 122.1(9) 1_545 1_455 ?
O11 K3A O10 126.6(8) . 1_445 ?
O11 K3A O11 69.3(9) 1_545 . ?
O11 K3A O12B 81.7(12) 1_545 1_455 ?
O11 K3A O14 46.6(9) 1_545 1_445 ?
O11 K3A O14 83.6(10) 1_545 1_455 ?
O12B K3A K3A 92.7(11) 1_455 1_565 ?
O12B K3A K3A 87.3(11) 1_455 1_545 ?
O12B K3A O1 176.1(15) 1_455 1_545 ?
O12B K3A O8 90.3(13) 1_455 1_455 ?
O12B K3A O9 112.0(12) 1_455 . ?
O12B K3A O10 43.4(11) 1_455 1_445 ?
O12B K3A O11 85.3(12) 1_455 . ?
O12B K3A O14 43.9(11) 1_455 1_455 ?
O14 K3A K3A 56.4(7) 1_455 1_565 ?
O14 K3A K3A 123.2(8) 1_445 1_565 ?
O14 K3A K3A 56.8(8) 1_445 1_545 ?
O14 K3A K3A 123.6(7) 1_455 1_545 ?
O14 K3A O1 137.4(13) 1_445 1_545 ?
O14 K3A O1 139.1(14) 1_455 1_545 ?
O14 K3A O8 127.9(13) 1_445 1_455 ?
O14 K3A O9 87.5(12) 1_455 . ?
O14 K3A O9 85.8(12) 1_445 . ?
O14 K3A O10 87.2(10) 1_455 1_445 ?
O14 K3A O10 45.2(9) 1_445 1_445 ?
O14 K3A O11 88.0(10) 1_445 . ?
O14 K3A O11 44.8(9) 1_455 . ?
O14 K3A O12B 39.1(11) 1_445 1_455 ?
O14 K3A O14 66.8(6) 1_445 1_455 ?
W1 K3B W3 58.9(4) . . ?
W1 K3B W4A 160.5(11) . 1_455 ?
W1 K3B W4B 167.7(12) . 1_455 ?
W1 K3B W5 115.2(7) . . ?
W1 K3B K3B 98.8(6) . 1_545 ?
W1 K3B K3B 81.2(6) . 1_565 ?
W1 K3B O9 127.0(9) . 1_455 ?
W2 K3B W1 58.1(4) 1_455 . ?
W2 K3B W3 117.0(7) 1_455 . ?
W2 K3B W4A 123.7(8) 1_455 1_455 ?
W2 K3B W4B 126.6(8) 1_455 1_455 ?
W2 K3B W5 167.3(11) 1_455 . ?
W2 K3B K3B 97.5(6) 1_455 1_545 ?
W2 K3B K3B 82.5(6) 1_455 1_565 ?
W2 K3B O7 32.4(4) 1_455 1_455 ?
W2 K3B O9 73.4(7) 1_455 1_455 ?
W2 K3B O12B 129.3(11) 1_455 1_455 ?
W3 K3B W1 121.8(8) 1_455 . ?
W3 K3B W2 63.9(5) 1_455 1_455 ?
W3 K3B W3 175.0(12) 1_455 . ?
W3 K3B W4A 62.3(5) 1_455 1_455 ?
W3 K3B W4B 63.2(5) 1_455 1_455 ?
W3 K3B W5 120.6(8) 1_455 . ?
W3 K3B K3B 92.5(6) 1_455 1_545 ?
W3 K3B K3B 87.5(6) 1_455 1_565 ?
W3 K3B O7 65.1(6) 1_455 1_455 ?
W3 K3B O9 157.4(12) . 1_455 ?
W3 K3B O9 27.0(7) 1_455 1_455 ?
W3 K3B O12B 70.4(10) 1_455 1_455 ?
W4A K3B W3 115.2(7) 1_455 . ?
W4A K3B W5 58.4(4) 1_455 . ?
W4A K3B K3B 100.1(6) 1_455 1_545 ?
W4A K3B K3B 79.9(6) 1_455 1_565 ?
W4A K3B O9 66.4(6) 1_455 1_455 ?
W4B K3B W3 115.0(7) 1_455 . ?
W4B K3B W4A 8.2(3) 1_455 1_455 ?
W4B K3B W5 57.6(4) 1_455 . ?
W4B K3B K3B 88.0(7) 1_455 1_565 ?
W4B K3B K3B 92.0(7) 1_455 1_545 ?
W4B K3B O9 63.1(6) 1_455 1_455 ?
W5 K3B W3 57.4(4) . . ?
W5 K3B O9 116.2(8) . 1_455 ?
K3A K3B W1 77.0(11) 1_565 . ?
K3A K3B W1 92.2(17) . . ?
K3A K3B W2 102.1(17) . 1_455 ?
K3A K3B W2 85.7(11) 1_565 1_455 ?
K3A K3B W3 95.1(14) 1_565 1_455 ?
K3A K3B W3 80.2(13) 1_565 . ?
K3A K3B W3 80.7(19) . . ?
K3A K3B W3 104(2) . 1_455 ?
K3A K3B W4A 105.5(17) . 1_455 ?
K3A K3B W4A 83.7(12) 1_565 1_455 ?
K3A K3B W4B 91.6(13) 1_565 1_455 ?
K3A K3B W4B 97.3(18) . 1_455 ?
K3A K3B W5 88.5(16) . . ?
K3A K3B W5 82.1(11) 1_565 . ?
K3A K3B K3A 161(3) . 1_565 ?
K3A K3B K3B 168.5(19) . 1_565 ?
K3A K3B K3B 7.6(12) 1_565 1_565 ?
K3A K3B K3B 172.4(12) 1_565 1_545 ?
K3A K3B K3B 11.5(19) . 1_545 ?
K3A K3B O3 78.6(14) 1_565 . ?
K3A K3B O3 98.9(19) . . ?
K3A K3B O5 78.6(15) 1_565 . ?
K3A K3B O5 84(2) . . ?
K3A K3B O7 118.1(13) 1_565 1_455 ?
K3A K3B O7 71.0(17) . 1_455 ?
K3A K3B O8 80.2(16) 1_565 1_455 ?
K3A K3B O8 116(2) . 1_455 ?
K3A K3B O9 121.7(15) 1_565 1_455 ?
K3A K3B O9 77(2) . 1_455 ?
K3A K3B O10 103(2) . 1_455 ?
K3A K3B O10 92.3(16) 1_565 1_455 ?
K3A K3B O11 92.3(19) . . ?
K3A K3B O11 71.8(14) 1_565 . ?
K3A K3B O12B 119.7(16) 1_565 1_455 ?
K3A K3B O12B 68.5(18) . 1_455 ?
K3A K3B O14 81.5(13) 1_565 1_455 ?
K3A K3B O14 97.5(17) . 1_455 ?
K3B K3B W3 92.2(6) 1_545 . ?
K3B K3B W3 87.8(6) 1_565 . ?
K3B K3B W5 94.2(6) 1_545 . ?
K3B K3B W5 85.8(5) 1_565 . ?
K3B K3B K3B 180.0(15) 1_565 1_545 ?
K3B K3B O9 114.2(8) 1_565 1_455 ?
K3B K3B O9 65.8(8) 1_545 1_455 ?
O3 K3B W1 26.8(10) . . ?
O3 K3B W2 31.3(10) . 1_455 ?
O3 K3B W3 85.7(12) . . ?
O3 K3B W3 95.0(12) . 1_455 ?
O3 K3B W4A 149.8(14) . 1_455 ?
O3 K3B W4B 155.5(14) . 1_455 ?
O3 K3B W5 140.8(14) . . ?
O3 K3B K3B 79.5(11) . 1_565 ?
O3 K3B K3B 100.5(11) . 1_545 ?
O3 K3B O5 62.2(12) . . ?
O3 K3B O7 48.8(10) . 1_455 ?
O3 K3B O9 102.9(13) . 1_455 ?
O3 K3B O10 129.5(15) . 1_455 ?
O3 K3B O11 113.6(14) . . ?
O3 K3B O12B 156.6(17) . 1_455 ?
O3 K3B O14 158.9(17) . 1_455 ?
O5 K3B W1 35.4(7) . . ?
O5 K3B W2 93.4(9) . 1_455 ?
O5 K3B W3 157.0(12) . 1_455 ?
O5 K3B W3 23.6(6) . . ?
O5 K3B W4A 137.3(11) . 1_455 ?
O5 K3B W4B 138.2(11) . 1_455 ?
O5 K3B W5 80.7(8) . . ?
O5 K3B K3B 94.4(10) . 1_545 ?
O5 K3B K3B 85.6(10) . 1_565 ?
O5 K3B O7 98.2(10) . 1_455 ?
O5 K3B O9 153.7(14) . 1_455 ?
O5 K3B O11 54.5(9) . . ?
O5 K3B O12B 131.9(14) . 1_455 ?
O5 K3B O14 106.9(13) . 1_455 ?
O7 K3B W1 68.8(6) 1_455 . ?
O7 K3B W3 118.5(8) 1_455 . ?
O7 K3B W4A 124.4(9) 1_455 1_455 ?
O7 K3B W4B 121.7(9) 1_455 1_455 ?
O7 K3B W5 159.4(11) 1_455 . ?
O7 K3B K3B 114.8(7) 1_455 1_565 ?
O7 K3B K3B 65.2(7) 1_455 1_545 ?
O7 K3B O9 58.6(7) 1_455 1_455 ?
O7 K3B O12B 107.8(12) 1_455 1_455 ?
O8 K3B W1 90.4(10) 1_455 . ?
O8 K3B W2 34.6(7) 1_455 1_455 ?
O8 K3B W3 32.3(7) 1_455 1_455 ?
O8 K3B W3 146.6(13) 1_455 . ?
O8 K3B W4A 89.1(10) 1_455 1_455 ?
O8 K3B W4B 92.3(10) 1_455 1_455 ?
O8 K3B W5 144.5(13) 1_455 . ?
O8 K3B K3B 106.3(11) 1_455 1_545 ?
O8 K3B K3B 73.7(11) 1_455 1_565 ?
O8 K3B O3 64.0(13) 1_455 . ?
O8 K3B O5 124.9(13) 1_455 . ?
O8 K3B O7 51.2(9) 1_455 1_455 ?
O8 K3B O9 52.2(10) 1_455 1_455 ?
O8 K3B O10 65.4(10) 1_455 1_455 ?
O8 K3B O11 151.6(18) 1_455 . ?
O8 K3B O12B 102.7(13) 1_455 1_455 ?
O8 K3B O14 119.3(14) 1_455 1_455 ?
O10 K3B W1 155.1(12) 1_455 . ?
O10 K3B W2 99.2(9) 1_455 1_455 ?
O10 K3B W3 142.1(11) 1_455 . ?
O10 K3B W3 35.8(6) 1_455 1_455 ?
O10 K3B W4A 27.0(6) 1_455 1_455 ?
O10 K3B W4B 27.5(6) 1_455 1_455 ?
O10 K3B W5 84.8(9) 1_455 . ?
O10 K3B K3B 86.0(11) 1_455 1_565 ?
O10 K3B K3B 94.0(11) 1_455 1_545 ?
O10 K3B O5 163.8(16) 1_455 . ?
O10 K3B O7 97.9(11) 1_455 1_455 ?
O10 K3B O9 41.8(9) 1_455 1_455 ?
O10 K3B O11 110.1(11) 1_455 . ?
O10 K3B O12B 42.7(12) 1_455 1_455 ?
O10 K3B O14 58.0(11) 1_455 1_455 ?
O11 K3B W1 88.1(8) . . ?
O11 K3B W2 143.3(11) . 1_455 ?
O11 K3B W3 144.5(11) . 1_455 ?
O11 K3B W3 32.3(6) . . ?
O11 K3B W4A 83.1(8) . 1_455 ?
O11 K3B W4B 83.8(8) . 1_455 ?
O11 K3B W5 27.2(6) . . ?
O11 K3B K3B 101.9(9) . 1_545 ?
O11 K3B K3B 78.1(9) . 1_565 ?
O11 K3B O7 150.3(12) . 1_455 ?
O11 K3B O9 143.2(11) . 1_455 ?
O11 K3B O12B 87.4(12) . 1_455 ?
O12B K3B W1 160.0(14) 1_455 . ?
O12B K3B W3 110.5(11) 1_455 . ?
O12B K3B W4A 37.1(9) 1_455 1_455 ?
O12B K3B W4B 28.9(10) 1_455 1_455 ?
O12B K3B W5 61.0(9) 1_455 . ?
O12B K3B K3B 63.2(11) 1_455 1_545 ?
O12B K3B K3B 116.8(11) 1_455 1_565 ?
O12B K3B O9 55.9(10) 1_455 1_455 ?
O14 K3B W1 139.6(12) 1_455 . ?
O14 K3B W2 153.1(13) 1_455 1_455 ?
O14 K3B W3 84.1(10) 1_455 . ?
O14 K3B W3 93.7(11) 1_455 1_455 ?
O14 K3B W4A 31.4(8) 1_455 1_455 ?
O14 K3B W4B 31.3(9) 1_455 1_455 ?
O14 K3B W5 27.0(8) 1_455 . ?
O14 K3B K3B 81.8(9) 1_455 1_565 ?
O14 K3B K3B 98.2(9) 1_455 1_545 ?
O14 K3B O7 151.1(13) 1_455 1_455 ?
O14 K3B O9 93.4(11) 1_455 1_455 ?
O14 K3B O11 52.5(11) 1_455 . ?
O14 K3B O12B 44.0(11) 1_455 1_455 ?
K4B K4A K4A 4.9(7) 1_545 1_545 ?
K4B K4A K4A 160(3) . 1_545 ?
K4B K4A K4B 155(4) . 1_545 ?
K4B K4A O12A 73(3) . 2_656 ?
K4B K4A O12A 92.9(11) 1_545 2_656 ?
K4B K4A O13 120(3) . 2_646 ?
K4B K4A O13 126.2(11) 1_545 2_656 ?
K4B K4A O13 53(3) . 2_656 ?
K4B K4A O13 54.3(9) 1_545 2_646 ?
K4B K4A O15 116.2(11) 1_545 2_656 ?
K4B K4A O15 48.6(9) 1_545 2_646 ?
K4B K4A O15 42(3) . 2_656 ?
K4B K4A O15 109(3) . 2_646 ?
K4B K4A O16 91.4(14) 1_545 2_656 ?
K4B K4A O16 98(3) . 2_656 ?
K4B K4A O17 134.5(12) 1_545 2_656 ?
K4B K4A O17 66(3) . 2_656 ?
K4B K4A O17 138(3) . 2_646 ?
K4B K4A O18 149(3) . 2_646 ?
K4B K4A O18 76(3) . 2_656 ?
K4B K4A O18 51.7(10) 1_545 2_646 ?
K4B K4A O19 111(4) . 2_656 ?
K4B K4A O20 103(3) . 2_546 ?
K4B K4A O20 122.7(11) 1_545 2_556 ?
K4B K4A O20 37(3) . 2_556 ?
K4B K4A O20 55.8(10) 1_545 2_546 ?
K4B K4A O21 103(3) . . ?
K4B K4A O21 90.3(14) 1_545 . ?
K4B K4A O22 53.4(9) 1_545 1_545 ?
K4B K4A O22 125.7(12) 1_545 . ?
K4B K4A O22 56(3) . . ?
K4B K4A O22 124(3) . 1_545 ?
K4B K4A O23 90.7(17) 1_545 . ?
K4B K4A O23 77(3) . . ?
O12A K4A K4A 95.7(8) 2_656 1_545 ?
O12A K4A O20 82.8(9) 2_656 2_556 ?
O12A K4A O23 113.9(8) 2_656 . ?
O13 K4A K4A 54.8(8) 2_646 1_545 ?
O13 K4A K4A 127.1(7) 2_656 1_545 ?
O13 K4A O12A 48.1(8) 2_646 2_656 ?
O13 K4A O12A 39.8(9) 2_656 2_656 ?
O13 K4A O13 72.2(7) 2_646 2_656 ?
O13 K4A O15 45.3(9) 2_646 2_646 ?
O13 K4A O15 84.8(10) 2_646 2_656 ?
O13 K4A O15 46.9(9) 2_656 2_656 ?
O13 K4A O15 90.8(9) 2_656 2_646 ?
O13 K4A O16 46.1(12) 2_646 2_656 ?
O13 K4A O16 48.3(12) 2_656 2_656 ?
O13 K4A O17 47.8(10) 2_656 2_656 ?
O13 K4A O17 95.1(10) 2_646 2_656 ?
O13 K4A O18 88.4(11) 2_646 2_646 ?
O13 K4A O18 139.6(12) 2_656 2_646 ?
O13 K4A O20 88.8(12) 2_646 2_546 ?
O13 K4A O20 126.4(11) 2_646 2_556 ?
O13 K4A O20 124.2(11) 2_656 2_546 ?
O13 K4A O20 83.1(10) 2_656 2_556 ?
O13 K4A O22 171.5(12) 2_646 . ?
O13 K4A O22 107.6(13) 2_646 1_545 ?
O13 K4A O23 132.0(16) 2_646 . ?
O13 K4A O23 126.2(15) 2_656 . ?
O15 K4A K4A 53.1(7) 2_646 1_545 ?
O15 K4A K4A 120.6(8) 2_656 1_545 ?
O15 K4A O12A 37.5(7) 2_656 2_656 ?
O15 K4A O12A 51.0(8) 2_646 2_656 ?
O15 K4A O15 67.6(7) 2_656 2_646 ?
O15 K4A O16 89.9(12) 2_656 2_656 ?
O15 K4A O18 167.6(14) 2_656 2_646 ?
O15 K4A O20 45.8(7) 2_656 2_556 ?
O15 K4A O20 89.9(8) 2_646 2_556 ?
O15 K4A O20 80.3(9) 2_656 2_546 ?
O15 K4A O23 87.5(12) 2_646 . ?
O15 K4A O23 83.7(10) 2_656 . ?
O16 K4A K4A 89.4(12) 2_656 1_545 ?
O16 K4A O12A 59.9(10) 2_656 2_656 ?
O16 K4A O15 89.3(11) 2_656 2_646 ?
O16 K4A O20 131.3(14) 2_656 2_556 ?
O16 K4A O23 173.6(13) 2_656 . ?
O17 K4A K4A 56.8(9) 2_646 1_545 ?
O17 K4A K4A 130.7(7) 2_656 1_545 ?
O17 K4A K4B 60.8(11) 2_646 1_545 ?
O17 K4A O12A 85.8(10) 2_656 2_656 ?
O17 K4A O12A 92.7(9) 2_646 2_656 ?
O17 K4A O13 50.9(10) 2_646 2_646 ?
O17 K4A O13 91.2(10) 2_646 2_656 ?
O17 K4A O15 133.5(8) 2_656 2_646 ?
O17 K4A O15 129.2(9) 2_646 2_656 ?
O17 K4A O15 89.9(11) 2_646 2_646 ?
O17 K4A O15 89.3(11) 2_656 2_656 ?
O17 K4A O16 43.0(11) 2_646 2_656 ?
O17 K4A O16 49.3(12) 2_656 2_656 ?
O17 K4A O17 73.9(8) 2_646 2_656 ?
O17 K4A O18 101.6(10) 2_656 2_646 ?
O17 K4A O18 50.5(8) 2_646 2_646 ?
O17 K4A O19 44.3(8) 2_646 2_656 ?
O17 K4A O20 168.5(13) 2_656 2_546 ?
O17 K4A O20 102.3(12) 2_656 2_556 ?
O17 K4A O20 116.6(14) 2_646 2_546 ?
O17 K4A O20 174.3(12) 2_646 2_556 ?
O17 K4A O21 90.9(14) 2_646 . ?
O17 K4A O22 137.5(12) 2_646 . ?
O17 K4A O22 94.9(12) 2_646 1_545 ?
O17 K4A O23 131.1(17) 2_656 . ?
O17 K4A O23 142.5(17) 2_646 . ?
O18 K4A K4A 122.0(10) 2_656 1_545 ?
O18 K4A K4A 47.3(8) 2_646 1_545 ?
O18 K4A K4B 126.2(13) 2_656 1_545 ?
O18 K4A O12A 134.9(15) 2_656 2_656 ?
O18 K4A O12A 136.5(12) 2_646 2_656 ?
O18 K4A O13 95.1(13) 2_656 2_656 ?
O18 K4A O13 136.2(13) 2_656 2_646 ?
O18 K4A O15 117.3(15) 2_656 2_656 ?
O18 K4A O15 100.3(12) 2_646 2_646 ?
O18 K4A O15 174.1(14) 2_656 2_646 ?
O18 K4A O16 92.8(12) 2_646 2_656 ?
O18 K4A O16 93.9(13) 2_656 2_656 ?
O18 K4A O17 51.5(9) 2_656 2_656 ?
O18 K4A O17 89.1(10) 2_656 2_646 ?
O18 K4A O18 74.6(8) 2_656 2_646 ?
O18 K4A O19 44.8(9) 2_656 2_656 ?
O18 K4A O20 129.9(9) 2_656 2_546 ?
O18 K4A O20 91.7(11) 2_656 2_556 ?
O18 K4A O20 135.1(8) 2_646 2_556 ?
O18 K4A O21 43.5(12) 2_656 . ?
O18 K4A O22 90.6(10) 2_656 1_545 ?
O18 K4A O22 51.8(10) 2_656 . ?
O18 K4A O23 89.7(10) 2_656 . ?
O18 K4A O23 93.3(12) 2_646 . ?
O19 K4A K4A 88.2(11) 2_656 1_545 ?
O19 K4A K4B 93.1(14) 2_656 1_545 ?
O19 K4A O12A 122.8(10) 2_656 2_656 ?
O19 K4A O13 95.8(13) 2_656 2_656 ?
O19 K4A O13 93.8(12) 2_656 2_646 ?
O19 K4A O15 133.7(15) 2_656 2_646 ?
O19 K4A O15 141.3(15) 2_656 2_656 ?
O19 K4A O16 63.2(10) 2_656 2_656 ?
O19 K4A O17 52.2(9) 2_656 2_656 ?
O19 K4A O18 49.4(9) 2_656 2_646 ?
O19 K4A O20 136.4(15) 2_656 2_556 ?
O19 K4A O20 138.4(15) 2_656 2_546 ?
O19 K4A O21 59.2(13) 2_656 . ?
O19 K4A O22 92.5(12) 2_656 1_545 ?
O19 K4A O22 94.7(12) 2_656 . ?
O19 K4A O23 122.8(8) 2_656 . ?
O20 K4A K4A 126.9(7) 2_556 1_545 ?
O20 K4A K4A 60.0(8) 2_546 1_545 ?
O20 K4A O12A 88.8(9) 2_546 2_656 ?
O20 K4A O15 46.0(7) 2_546 2_646 ?
O20 K4A O16 134.7(14) 2_546 2_656 ?
O20 K4A O18 89.3(11) 2_546 2_646 ?
O20 K4A O20 66.9(6) 2_546 2_556 ?
O20 K4A O23 43.3(12) 2_546 . ?
O20 K4A O23 43.2(12) 2_556 . ?
O21 K4A K4A 87.6(12) . 1_545 ?
O21 K4A O12A 176.1(16) . 2_656 ?
O21 K4A O13 138.5(17) . 2_656 ?
O21 K4A O13 135.8(16) . 2_646 ?
O21 K4A O15 138.6(14) . 2_656 ?
O21 K4A O15 130.7(16) . 2_646 ?
O21 K4A O16 122.4(15) . 2_656 ?
O21 K4A O17 93.6(14) . 2_656 ?
O21 K4A O18 47.5(11) . 2_646 ?
O21 K4A O20 93.6(12) . 2_556 ?
O21 K4A O20 91.1(13) . 2_546 ?
O21 K4A O22 50.5(11) . . ?
O21 K4A O22 47.1(12) . 1_545 ?
O21 K4A O23 63.7(11) . . ?
O22 K4A K4A 126.0(8) . 1_545 ?
O22 K4A K4A 53.4(7) 1_545 1_545 ?
O22 K4A O12A 125.6(13) . 2_656 ?
O22 K4A O12A 134.0(13) 1_545 2_656 ?
O22 K4A O13 171.7(12) 1_545 2_656 ?
O22 K4A O13 106.4(13) . 2_656 ?
O22 K4A O15 127.1(11) . 2_646 ?
O22 K4A O15 88.3(11) . 2_656 ?
O22 K4A O15 83.7(11) 1_545 2_646 ?
O22 K4A O15 124.8(12) 1_545 2_656 ?
O22 K4A O16 139.0(17) . 2_656 ?
O22 K4A O16 137.5(16) 1_545 2_656 ?
O22 K4A O17 89.7(12) . 2_656 ?
O22 K4A O17 139.7(11) 1_545 2_656 ?
O22 K4A O18 48.0(9) 1_545 2_646 ?
O22 K4A O18 97.5(10) . 2_646 ?
O22 K4A O20 90.7(9) 1_545 2_556 ?
O22 K4A O20 47.7(9) 1_545 2_546 ?
O22 K4A O20 85.2(10) . 2_546 ?
O22 K4A O20 45.5(9) . 2_556 ?
O22 K4A O22 72.5(7) . 1_545 ?
O22 K4A O23 41.9(13) . . ?
O22 K4A O23 47.6(13) 1_545 . ?
O23 K4A K4A 93.1(15) . 1_545 ?
W4B K4B W6 57.9(5) 2_656 2_556 ?
W4B K4B W7 152.5(10) 2_656 . ?
W4B K4B O16 65.6(10) 2_656 2_656 ?
W4B K4B O22 140.3(11) 2_656 1_545 ?
W7 K4B W6 115.1(7) . 2_556 ?
W7 K4B O22 65.0(6) . 1_545 ?
K4A K4B W4B 114(3) . 2_656 ?
K4A K4B W4B 78.5(8) 1_565 2_656 ?
K4A K4B W6 78.7(8) 1_565 2_556 ?
K4A K4B W6 126(3) . 2_556 ?
K4A K4B W7 74.1(8) 1_565 . ?
K4A K4B W7 92(3) . . ?
K4A K4B K4A 155(4) . 1_565 ?
K4A K4B O12A 94(3) . 2_656 ?
K4A K4B O12A 98.8(10) 1_565 2_656 ?
K4A K4B O13 115(3) . 2_656 ?
K4A K4B O13 134.9(11) 1_565 2_646 ?
K4A K4B O13 49(3) . 2_646 ?
K4A K4B O15 127(3) . 2_656 ?
K4A K4B O16 99.7(13) 1_565 2_656 ?
K4A K4B O16 69(3) . 2_656 ?
K4A K4B O17 58.4(10) 1_565 2_656 ?
K4A K4B O17 101(3) . 2_656 ?
K4A K4B O17 34(3) . 2_646 ?
K4A K4B O17 126.9(12) 1_565 2_646 ?
K4A K4B O18 89(3) . 2_656 ?
K4A K4B O19 99.3(11) 1_565 2_656 ?
K4A K4B O19 56(3) . 2_656 ?
K4A K4B O20 134(3) . 2_556 ?
K4A K4B O20 136.1(11) 1_565 2_546 ?
K4A K4B O20 65(3) . 2_546 ?
K4A K4B O21 64(3) . . ?
K4A K4B O21 102.1(14) 1_565 . ?
K4A K4B O22 111(3) . . ?
K4A K4B O22 135.1(11) 1_565 1_545 ?
K4A K4B O22 46(3) . 1_545 ?
K4A K4B O23 100.6(17) 1_565 . ?
K4A K4B O23 91(3) . . ?
O12A K4B W4B 20.5(6) 2_656 2_656 ?
O12A K4B W6 64.3(7) 2_656 2_556 ?
O12A K4B W7 172.7(11) 2_656 . ?
O12A K4B O13 46.2(8) 2_656 2_646 ?
O12A K4B O16 59.3(10) 2_656 2_656 ?
O12A K4B O17 85.2(9) 2_656 2_646 ?
O12A K4B O20 87.1(10) 2_656 2_546 ?
O12A K4B O22 122.4(11) 2_656 1_545 ?
O12A K4B O23 120.0(12) 2_656 . ?
O13 K4B W4B 65.0(7) 2_646 2_656 ?
O13 K4B W4B 30.3(9) 2_656 2_656 ?
O13 K4B W6 83.1(11) 2_656 2_556 ?
O13 K4B W6 101.4(10) 2_646 2_556 ?
O13 K4B W7 130.5(13) 2_656 . ?
O13 K4B W7 138.5(10) 2_646 . ?
O13 K4B K4A 64.8(10) 2_656 1_565 ?
O13 K4B O12A 42.6(10) 2_656 2_656 ?
O13 K4B O13 70.4(8) 2_656 2_646 ?
O13 K4B O16 48.1(12) 2_656 2_656 ?
O13 K4B O16 42.0(11) 2_646 2_656 ?
O13 K4B O17 86.7(11) 2_656 2_646 ?
O13 K4B O17 53.1(11) 2_656 2_656 ?
O13 K4B O19 96.4(12) 2_656 2_656 ?
O13 K4B O20 101.8(13) 2_656 2_556 ?
O13 K4B O20 129.2(13) 2_656 2_546 ?
O13 K4B O21 146.1(18) 2_656 . ?
O13 K4B O22 89.4(9) 2_646 1_545 ?
O13 K4B O22 159.9(13) 2_656 1_545 ?
O13 K4B O23 147.4(15) 2_656 . ?
O15 K4B W4B 29.4(6) 2_656 2_656 ?
O15 K4B W6 28.6(6) 2_656 2_556 ?
O15 K4B W7 136.5(12) 2_656 . ?
O15 K4B K4A 74.4(10) 2_656 1_565 ?
O15 K4B O12A 40.3(9) 2_656 2_656 ?
O15 K4B O13 84.8(11) 2_656 2_646 ?
O15 K4B O13 55.3(11) 2_656 2_656 ?
O15 K4B O16 94.9(12) 2_656 2_656 ?
O15 K4B O17 105.1(11) 2_656 2_656 ?
O15 K4B O17 125.5(11) 2_656 2_646 ?
O15 K4B O18 143.5(16) 2_656 2_656 ?
O15 K4B O19 151.3(12) 2_656 2_656 ?
O15 K4B O20 55.5(9) 2_656 2_556 ?
O15 K4B O20 83.5(11) 2_656 2_546 ?
O15 K4B O21 155.1(16) 2_656 . ?
O15 K4B O22 125.6(13) 2_656 1_545 ?
O15 K4B O22 107.8(14) 2_656 . ?
O15 K4B O23 93.4(11) 2_656 . ?
O16 K4B W6 122.6(11) 2_656 2_556 ?
O16 K4B W7 119.4(12) 2_656 . ?
O16 K4B O22 115.5(14) 2_656 1_545 ?
O17 K4B W4B 99.2(8) 2_646 2_656 ?
O17 K4B W4B 83.4(8) 2_656 2_656 ?
O17 K4B W6 127.5(10) 2_656 2_556 ?
O17 K4B W6 144.2(10) 2_646 2_556 ?
O17 K4B W7 97.5(8) 2_646 . ?
O17 K4B W7 82.6(8) 2_656 . ?
O17 K4B O12A 92.1(10) 2_656 2_656 ?
O17 K4B O13 90.7(10) 2_656 2_646 ?
O17 K4B O13 43.0(8) 2_646 2_646 ?
O17 K4B O16 38.7(11) 2_646 2_656 ?
O17 K4B O16 48.7(11) 2_656 2_656 ?
O17 K4B O17 68.6(8) 2_656 2_646 ?
O17 K4B O19 51.1(8) 2_656 2_656 ?
O17 K4B O20 165.4(13) 2_656 2_546 ?
O17 K4B O21 93.1(14) 2_656 . ?
O17 K4B O22 77.5(9) 2_646 1_545 ?
O17 K4B O22 129.1(12) 2_656 1_545 ?
O17 K4B O23 145.2(14) 2_656 . ?
O18 K4B W4B 136.3(12) 2_656 2_656 ?
O18 K4B W6 136.7(12) 2_656 2_556 ?
O18 K4B W7 29.0(6) 2_656 . ?
O18 K4B K4A 69.1(12) 2_656 1_565 ?
O18 K4B O12A 146.8(14) 2_656 2_656 ?
O18 K4B O13 106.9(14) 2_656 2_656 ?
O18 K4B O13 121.7(13) 2_656 2_646 ?
O18 K4B O16 91.4(13) 2_656 2_656 ?
O18 K4B O17 79.1(10) 2_656 2_646 ?
O18 K4B O17 54.9(9) 2_656 2_656 ?
O18 K4B O19 41.5(9) 2_656 2_656 ?
O18 K4B O20 107.1(12) 2_656 2_556 ?
O18 K4B O20 123.5(11) 2_656 2_546 ?
O18 K4B O21 41.3(12) 2_656 . ?
O18 K4B O22 56.6(11) 2_656 . ?
O18 K4B O22 82.6(11) 2_656 1_545 ?
O18 K4B O23 93.0(10) 2_656 . ?
O19 K4B W4B 122.2(9) 2_656 2_656 ?
O19 K4B W6 177.9(12) 2_656 2_556 ?
O19 K4B W7 63.8(6) 2_656 . ?
O19 K4B O12A 116.6(10) 2_656 2_656 ?
O19 K4B O13 80.3(10) 2_656 2_646 ?
O19 K4B O16 57.9(11) 2_656 2_656 ?
O19 K4B O17 37.7(7) 2_656 2_646 ?
O19 K4B O20 116.8(11) 2_656 2_546 ?
O19 K4B O22 78.9(10) 2_656 1_545 ?
O19 K4B O23 115.3(9) 2_656 . ?
O20 K4B W4B 84.1(8) 2_556 2_656 ?
O20 K4B W4B 100.1(9) 2_546 2_656 ?
O20 K4B W6 64.9(7) 2_546 2_556 ?
O20 K4B W6 30.8(6) 2_556 2_556 ?
O20 K4B W7 84.4(8) 2_556 . ?
O20 K4B W7 99.3(8) 2_546 . ?
O20 K4B K4A 65.9(9) 2_556 1_565 ?
O20 K4B O12A 94.5(11) 2_556 2_656 ?
O20 K4B O13 78.2(10) 2_546 2_646 ?
O20 K4B O13 130.8(13) 2_556 2_646 ?
O20 K4B O16 119.8(14) 2_546 2_656 ?
O20 K4B O16 149.0(14) 2_556 2_656 ?
O20 K4B O17 124.2(13) 2_556 2_656 ?
O20 K4B O17 167.1(13) 2_556 2_646 ?
O20 K4B O17 96.8(10) 2_546 2_646 ?
O20 K4B O19 147.9(11) 2_556 2_656 ?
O20 K4B O20 70.3(8) 2_556 2_546 ?
O20 K4B O21 100.2(13) 2_556 . ?
O20 K4B O22 42.6(8) 2_546 1_545 ?
O20 K4B O22 91.9(10) 2_556 1_545 ?
O20 K4B O23 42.8(12) 2_546 . ?
O20 K4B O23 46.7(13) 2_556 . ?
O21 K4B W4B 175.4(15) . 2_656 ?
O21 K4B W6 126.7(13) . 2_556 ?
O21 K4B W7 28.5(9) . . ?
O21 K4B O12A 157.9(14) . 2_656 ?
O21 K4B O13 112.3(13) . 2_646 ?
O21 K4B O16 109.9(16) . 2_656 ?
O21 K4B O17 76.8(12) . 2_646 ?
O21 K4B O19 53.2(11) . 2_656 ?
O21 K4B O20 82.6(13) . 2_546 ?
O21 K4B O22 41.4(11) . 1_545 ?
O21 K4B O23 62.6(12) . . ?
O22 K4B W4B 132.7(12) . 2_656 ?
O22 K4B W6 102.3(10) 1_545 2_556 ?
O22 K4B W6 84.5(11) . 2_556 ?
O22 K4B W7 30.6(9) . . ?
O22 K4B K4A 65.9(10) . 1_565 ?
O22 K4B O12A 147.9(14) . 2_656 ?
O22 K4B O13 130.6(14) . 2_656 ?
O22 K4B O13 158.9(13) . 2_646 ?
O22 K4B O16 147.5(16) . 2_656 ?
O22 K4B O17 101.8(13) . 2_656 ?
O22 K4B O17 126.7(12) . 2_646 ?
O22 K4B O19 94.3(11) . 2_656 ?
O22 K4B O20 86.3(11) . 2_546 ?
O22 K4B O20 53.8(11) . 2_556 ?
O22 K4B O21 50.8(12) . . ?
O22 K4B O22 69.5(7) . 1_545 ?
O22 K4B O23 43.8(13) . . ?
O23 K4B W4B 121.8(9) . 2_656 ?
O23 K4B W6 64.9(7) . 2_556 ?
O23 K4B W7 64.1(6) . . ?
O23 K4B O13 120.5(16) . 2_646 ?
O23 K4B O16 159(2) . 2_656 ?
O23 K4B O17 123.0(15) . 2_646 ?
O23 K4B O22 45.5(13) . 1_545 ?
W1 O1 W1 168.4(11) . 1_565 ?
W1 O1 K1 91.9(6) 1_565 1_565 ?
W1 O1 K1 93.6(7) . 1_565 ?
W1 O1 K2 95.4(7) 1_565 1_565 ?
W1 O1 K2 96.2(8) . 1_565 ?
W1 O1 K3A 83.7(8) 1_565 1_565 ?
W1 O1 K3A 84.7(9) . 1_565 ?
K1 O1 K2 63.2(3) 1_565 1_565 ?
K1 O1 K3A 120.9(8) 1_565 1_565 ?
K2 O1 K3A 175.9(9) 1_565 1_565 ?
W1 O2 K1 114.2(14) . 1_565 ?
W1 O2 K1 139.1(15) . . ?
W1 O2 K2 98.2(11) . 1_565 ?
W1 O2 K2 113.6(12) . . ?
K1 O2 K1 88.1(8) . 1_565 ?
K1 O2 K2 121.9(10) . 1_565 ?
K1 O2 K2 121.8(9) 1_565 . ?
K1 O2 K2 76.6(8) . . ?
K1 O2 K2 71.5(7) 1_565 1_565 ?
K2 O2 K2 70.6(5) . 1_565 ?
W1 O3 W2 138.6(12) . 1_455 ?
W1 O3 K3A 106.1(15) . . ?
W1 O3 K3A 102.4(15) . 1_565 ?
W1 O3 K3B 115.3(16) . . ?
W2 O3 K3A 108.0(15) 1_455 . ?
W2 O3 K3A 108.3(15) 1_455 1_565 ?
W2 O3 K3B 105.9(16) 1_455 . ?
K3A O3 K3A 75.3(7) 1_565 . ?
K3B O3 K3A 28.7(11) . . ?
K3B O3 K3A 47.8(11) . 1_565 ?
W1 O4 K2 97.2(11) . . ?
W1 O4 K2 94.2(10) . 1_565 ?
W2 O4 W1 168.3(14) . . ?
W2 O4 K2 93.8(10) . . ?
W2 O4 K2 94.1(11) . 1_565 ?
K2 O4 K2 65.9(4) 1_565 . ?
W1 O5 K3A 91.7(10) . 1_565 ?
W1 O5 K3A 104.3(11) . . ?
W1 O5 K3B 98.8(11) . . ?
W3 O5 W1 141.9(14) . . ?
W3 O5 K3A 110.4(13) . . ?
W3 O5 K3A 111.1(13) . 1_565 ?
W3 O5 K3B 119.1(13) . . ?
K3A O5 K3A 76.4(11) . 1_565 ?
K3B O5 K3A 31.1(12) . . ?
K3B O5 K3A 45.5(12) . 1_565 ?
W2 O6 K1 118.1(14) . 1_655 ?
W2 O6 K1 140.4(17) . 1_665 ?
W2 O6 K2 110.8(13) . 1_565 ?
W2 O6 K2 98.8(11) . . ?
K1 O6 K1 85.0(8) 1_665 1_655 ?
K1 O6 K2 80.4(8) 1_665 1_565 ?
K1 O6 K2 67.0(7) 1_655 . ?
K1 O6 K2 120.4(10) 1_665 . ?
K2 O6 K1 118.0(10) 1_565 1_655 ?
K2 O6 K2 70.1(6) 1_565 . ?
W2 O7 W2 161.4(14) 1_545 . ?
W2 O7 K1 80.5(8) 1_545 1_655 ?
W2 O7 K1 82.2(7) . 1_655 ?
W2 O7 K2 83.9(8) . . ?
W2 O7 K2 80.8(9) 1_545 . ?
W2 O7 K3A 97.5(10) 1_545 1_655 ?
W2 O7 K3A 96.5(11) . 1_655 ?
W2 O7 K3B 131.8(11) . 1_645 ?
W2 O7 K3B 122.4(12) 1_545 1_655 ?
W2 O7 K3B 72.5(9) . 1_655 ?
W2 O7 K3B 63.1(8) 1_545 1_645 ?
K1 O7 K3B 115.0(7) 1_655 1_645 ?
K2 O7 K1 56.4(3) . 1_655 ?
K2 O7 K3B 143.8(8) . 1_645 ?
K3A O7 K1 116.9(10) 1_655 1_655 ?
K3A O7 K2 173.2(11) 1_655 . ?
K3A O7 K3B 24.9(9) 1_655 1_655 ?
K3A O7 K3B 35.3(8) 1_655 1_645 ?
K3B O7 K1 118.5(8) 1_655 1_655 ?
K3B O7 K2 156.4(9) 1_655 . ?
K3B O7 K3B 59.6(6) 1_655 1_645 ?
W2 O8 K3A 103.3(11) . 1_665 ?
W2 O8 K3A 94.8(10) . 1_655 ?
W2 O8 K3B 104.3(10) . 1_665 ?
W2 O8 K3B 102.5(12) . 1_655 ?
W3 O8 W2 139.1(15) . . ?
W3 O8 K3A 117.4(12) . 1_665 ?
W3 O8 K3A 95.2(12) . 1_655 ?
W3 O8 K3B 102.3(13) . 1_655 ?
W3 O8 K3B 114.8(12) . 1_665 ?
K3A O8 K3A 70.8(9) 1_665 1_655 ?
K3A O8 K3B 92.1(10) 1_655 1_665 ?
K3A O8 K3B 21.4(9) 1_665 1_665 ?
K3B O8 K3A 47.5(12) 1_655 1_665 ?
K3B O8 K3A 23.5(11) 1_655 1_655 ?
K3B O8 K3B 68.7(9) 1_655 1_665 ?
W3 O9 W3 162.9(19) . 1_545 ?
W3 O9 K3A 92.0(19) . . ?
W3 O9 K3A 87.2(16) 1_545 1_655 ?
W3 O9 K3A 94.6(17) 1_545 . ?
W3 O9 K3A 83.6(17) . 1_655 ?
W3 O9 K3B 115.9(16) 1_545 . ?
W3 O9 K3B 61.1(13) . 1_655 ?
W3 O9 K3B 70.9(14) . . ?
W3 O9 K3B 109.7(16) 1_545 1_655 ?
K3A O9 K3A 169.7(12) . 1_655 ?
K3A O9 K3B 22.7(9) 1_655 1_655 ?
K3A O9 K3B 154.0(15) 1_655 . ?
K3A O9 K3B 152.5(16) . 1_655 ?
K3A O9 K3B 21.4(9) . . ?
K3B O9 K3B 131.9(14) 1_655 . ?
W3 O10 K3A 96.9(10) . 1_665 ?
W3 O10 K3A 96.3(11) . 1_655 ?
W3 O10 K3B 94.4(11) . 1_655 ?
W4A O10 W3 149.7(15) . . ?
W4A O10 W4B 16.6(6) . . ?
W4A O10 K3A 113.9(12) . 1_655 ?
W4A O10 K3A 96.0(12) . 1_665 ?
W4A O10 K3B 113.0(13) . 1_655 ?
W4B O10 W3 153.2(15) . . ?
W4B O10 K3A 105.2(12) . 1_655 ?
W4B O10 K3A 106.0(13) . 1_665 ?
W4B O10 K3B 112.0(13) . 1_655 ?
K3A O10 K3A 66.8(8) 1_655 1_665 ?
K3B O10 K3A 40.5(11) 1_655 1_665 ?
K3B O10 K3A 26.6(11) 1_655 1_655 ?
W3 O11 K3A 86.5(11) . . ?
W3 O11 K3A 102.0(12) . 1_565 ?
W3 O11 K3B 96.4(11) . . ?
W5 O11 W3 145.1(17) . . ?
W5 O11 K3A 112.0(13) . 1_565 ?
W5 O11 K3A 98.0(12) . . ?
W5 O11 K3B 102.7(12) . . ?
K3A O11 K3A 69.3(9) 1_565 . ?
K3B O11 K3A 26.2(10) . . ?
K3B O11 K3A 43.5(11) . 1_565 ?
W4A O12A W4A 169.3(18) . 1_545 ?
W4A O12A K3A 89.4(12) . 1_655 ?
W4A O12A K3A 80.0(11) 1_545 1_655 ?
W4A O12A K3B 101.5(12) 1_545 1_655 ?
W4A O12A K3B 67.9(10) . 1_655 ?
W4A O12A K4A 89.3(12) 1_545 2_656 ?
W4A O12A K4A 101.3(14) . 2_656 ?
W4A O12A K4B 101.3(11) 1_545 2_656 ?
W4A O12A K4B 89.3(12) . 2_656 ?
W4B O12A W4A 169(2) . 1_545 ?
W4B O12A W4A 2.7(7) . . ?
W4B O12A K3A 88.9(15) . 1_655 ?
W4B O12A K3B 67.6(14) . 1_655 ?
W4B O12A K4A 101.8(17) . 2_656 ?
W4B O12A K4B 89.7(16) . 2_656 ?
K3B O12A K3A 21.9(8) 1_655 1_655 ?
K4A O12A K3A 169.2(14) 2_656 1_655 ?
K4A O12A K3B 168.1(13) 2_656 1_655 ?
K4B O12A K3A 177.5(11) 2_656 1_655 ?
K4B O12A K3B 157.1(12) 2_656 1_655 ?
K4B O12A K4A 12.5(7) 2_656 2_656 ?
O12B O12A W4A 46(5) . 1_545 ?
O12B O12A W4A 124(5) . . ?
O12B O12A W4B 123(5) . . ?
O12B O12A K3A 38(4) . 1_655 ?
O12B O12A K3B 59(5) . 1_655 ?
O12B O12A K4A 132(5) . 2_656 ?
O12B O12A K4B 142(5) . 2_656 ?
W4A O12B W4A 151(3) 1_545 . ?
W4A O12B W4B 147(3) 1_545 . ?
W4A O12B W4B 4.8(7) 1_545 1_545 ?
W4A O12B K3A 108(2) 1_545 1_655 ?
W4A O12B K3A 97.3(18) . 1_655 ?
W4A O12B K3B 71.9(19) 1_545 1_645 ?
W4A O12B K3B 72.8(15) . 1_655 ?
W4A O12B K3B 132(2) . 1_645 ?
W4A O12B K3B 131(3) 1_545 1_655 ?
W4A O12B K4B 67.2(13) . 2_656 ?
W4A O12B K4B 87(2) 1_545 2_656 ?
W4B O12B W4A 4.2(5) . . ?
W4B O12B W4A 155(3) 1_545 . ?
W4B O12B W4B 151(3) . 1_545 ?
W4B O12B K3A 101(2) . 1_655 ?
W4B O12B K3A 105(2) 1_545 1_655 ?
W4B O12B K3B 69.3(15) 1_545 1_645 ?
W4B O12B K3B 136(2) . 1_645 ?
W4B O12B K3B 77.0(18) . 1_655 ?
W4B O12B K3B 129(2) 1_545 1_655 ?
W4B O12B K4B 63.1(15) . 2_656 ?
W4B O12B K4B 89.5(17) 1_545 2_656 ?
K3A O12B K3B 36.0(10) 1_655 1_645 ?
K3A O12B K3B 24.5(9) 1_655 1_655 ?
K3A O12B K4B 164.3(19) 1_655 2_656 ?
K3B O12B K3B 59.8(9) 1_655 1_645 ?
K3B O12B K4B 157.9(18) 1_645 2_656 ?
K3B O12B K4B 139.8(18) 1_655 2_656 ?
O12A O12B W4A 112(6) . 1_545 ?
O12A O12B W4A 39(4) . . ?
O12A O12B W4B 116(5) . 1_545 ?
O12A O12B W4B 36(4) . . ?
O12A O12B K3A 134(5) . 1_655 ?
O12A O12B K3B 110(5) . 1_655 ?
O12A O12B K3B 158(5) . 1_645 ?
O12A O12B K4B 31(4) . 2_656 ?
W4A O13 W4B 16.5(7) . . ?
W4A O13 W5 143.3(13) . . ?
W4A O13 K4A 105.6(14) . 2_666 ?
W4A O13 K4A 112.7(15) . 2_656 ?
W4A O13 K4B 98.3(13) . 2_666 ?
W4A O13 K4B 109.0(16) . 2_656 ?
W4B O13 W5 142.3(14) . . ?
W4B O13 K4A 100.5(14) . 2_656 ?
W4B O13 K4A 113.5(15) . 2_666 ?
W4B O13 K4B 108.4(15) . 2_666 ?
W4B O13 K4B 99.5(15) . 2_656 ?
W5 O13 K4A 103.5(14) . 2_666 ?
W5 O13 K4A 97.1(13) . 2_656 ?
W5 O13 K4B 104.5(14) . 2_656 ?
W5 O13 K4B 106.8(13) . 2_666 ?
K4A O13 K4A 72.2(7) 2_666 2_656 ?
K4A O13 K4B 10.7(7) 2_666 2_666 ?
K4A O13 K4B 82.1(8) 2_656 2_666 ?
K4B O13 K4A 61.0(9) 2_656 2_666 ?
K4B O13 K4A 12.5(8) 2_656 2_656 ?
K4B O13 K4B 70.4(8) 2_656 2_666 ?
W4A O14 K3A 97.4(13) . 1_665 ?
W4A O14 K3A 105.2(14) . 1_655 ?
W4A O14 K3B 98.4(13) . 1_655 ?
W4B O14 W4A 15.6(6) . . ?
W4B O14 K3A 107.8(15) . 1_665 ?
W4B O14 K3A 98.3(14) . 1_655 ?
W4B O14 K3B 98.3(13) . 1_655 ?
W5 O14 W4A 154.2(13) 1_655 . ?
W5 O14 W4B 149.5(14) 1_655 . ?
W5 O14 K3A 97.7(13) 1_655 1_655 ?
W5 O14 K3A 102.3(14) 1_655 1_665 ?
W5 O14 K3B 107.3(14) 1_655 1_655 ?
K3A O14 K3A 66.8(6) 1_665 1_655 ?
K3B O14 K3A 26.0(10) 1_655 1_655 ?
K3B O14 K3A 41.8(10) 1_655 1_665 ?
W4A O15 K4A 90.9(10) . 2_666 ?
W4A O15 K4A 107.4(11) . 2_656 ?
W4A O15 K4B 88.9(10) . 2_666 ?
W4A O15 K4B 108.2(12) . 2_656 ?
W4B O15 W4A 15.5(7) . . ?
W4B O15 W6 147.6(14) . 1_655 ?
W4B O15 K4A 100.1(12) . 2_656 ?
W4B O15 K4A 100.8(12) . 2_666 ?
W4B O15 K4B 100.9(13) . 2_666 ?
W4B O15 K4B 103.6(12) . 2_656 ?
W6 O15 W4A 143.7(14) 1_655 . ?
W6 O15 K4A 103.4(11) 1_655 2_666 ?
W6 O15 K4A 108.9(11) 1_655 2_656 ?
W6 O15 K4B 98.8(11) 1_655 2_666 ?
W6 O15 K4B 107.6(12) 1_655 2_656 ?
K4A O15 K4A 67.6(6) 2_656 2_666 ?
K4A O15 K4B 78.5(9) 2_656 2_666 ?
K4A O15 K4B 11.0(7) 2_666 2_666 ?
K4B O15 K4A 56.9(9) 2_656 2_666 ?
K4B O15 K4A 10.9(9) 2_656 2_656 ?
K4B O15 K4B 67.8(8) 2_656 2_666 ?
W5 O16 W5 173(3) . 1_545 ?
W5 O16 K3A 85.9(19) . . ?
W5 O16 K3A 87.4(19) 1_545 . ?
W5 O16 K4A 93(2) . 2_656 ?
W5 O16 K4A 94(2) 1_545 2_656 ?
W5 O16 K4B 105(2) 1_545 2_656 ?
W5 O16 K4B 81.3(19) . 2_656 ?
K4A O16 K3A 178.7(18) 2_656 . ?
K4A O16 K4B 12.1(7) 2_656 2_656 ?
K4B O16 K3A 166.6(17) 2_656 . ?
W5 O17 K4A 95.9(11) . 2_656 ?
W5 O17 K4A 110.7(11) . 2_666 ?
W5 O17 K4B 108.0(11) . 2_666 ?
W5 O17 K4B 97.5(11) . 2_656 ?
W6 O17 W5 143.0(15) . . ?
W6 O17 K4A 106.3(11) . 2_666 ?
W6 O17 K4A 91.5(11) . 2_656 ?
W6 O17 K4B 97.9(12) . 2_656 ?
W6 O17 K4B 109.0(11) . 2_666 ?
K4A O17 K4A 73.9(8) 2_666 2_656 ?
K4A O17 K4B 8.3(8) 2_666 2_666 ?
K4A O17 K4B 60.8(10) 2_666 2_656 ?
K4A O17 K4B 81.8(9) 2_656 2_666 ?
K4B O17 K4A 13.4(7) 2_656 2_656 ?
K4B O17 K4B 68.6(8) 2_656 2_666 ?
W6 O18 K4A 103.9(12) . 2_656 ?
W6 O18 K4A 93.0(12) . 2_666 ?
W6 O18 K4B 93.4(12) . 2_666 ?
W6 O18 K4B 105.7(12) . 2_656 ?
W7 O18 W6 150.6(15) . . ?
W7 O18 K4A 101.0(12) . 2_666 ?
W7 O18 K4A 104.8(12) . 2_656 ?
W7 O18 K4B 98.0(12) . 2_666 ?
W7 O18 K4B 103.7(12) . 2_656 ?
K4A O18 K4A 74.6(8) 2_656 2_666 ?
K4A O18 K4B 5.7(7) 2_666 2_666 ?
K4A O18 K4B 80.1(10) 2_656 2_666 ?
K4B O18 K4A 15.6(9) 2_656 2_656 ?
K4B O18 K4A 59.3(10) 2_656 2_666 ?
K4B O18 K4B 64.7(8) 2_656 2_666 ?
W6 O19 W6 156.9(12) . 1_545 ?
W6 O19 K4A 102.7(14) 1_545 2_656 ?
W6 O19 K4A 99.3(15) . 2_656 ?
W6 O19 K4B 67.2(7) . 2_556 ?
W6 O19 K4B 90.6(9) 1_545 2_556 ?
W6 O19 K4B 115.1(10) 1_545 2_656 ?
W6 O19 K4B 86.9(11) . 2_656 ?
K4A O19 K4B 12.4(9) 2_656 2_656 ?
K4A O19 K4B 166.5(16) 2_656 2_556 ?
K4B O19 K4B 154.1(13) 2_656 2_556 ?
W6 O20 K4A 97.6(10) . 2_556 ?
W6 O20 K4A 110.5(10) . 2_566 ?
W6 O20 K4B 97.9(11) . 2_556 ?
W6 O20 K4B 107.9(11) . 2_566 ?
W8 O20 W6 148.2(14) . . ?
W8 O20 K4A 101.0(10) . 2_566 ?
W8 O20 K4A 98.7(10) . 2_556 ?
W8 O20 K4B 101.9(11) . 2_566 ?
W8 O20 K4B 102.4(11) . 2_556 ?
K4A O20 K4A 66.9(6) 2_566 2_556 ?
K4A O20 K4B 12.3(7) 2_566 2_566 ?
K4B O20 K4A 79.1(9) 2_566 2_556 ?
K4B O20 K4A 58.3(9) 2_556 2_566 ?
K4B O20 K4A 9.1(8) 2_556 2_556 ?
K4B O20 K4B 70.3(8) 2_556 2_566 ?
W7 O21 W7 152(3) . 1_545 ?
W7 O21 K4A 79.7(17) 1_545 2_656 ?
W7 O21 K4A 102(2) . . ?
W7 O21 K4A 73.4(19) . 2_656 ?
W7 O21 K4A 104(2) 1_545 . ?
W7 O21 K4B 89(2) . . ?
W7 O21 K4B 117(2) 1_545 . ?
W7 O21 K4B 90.0(18) 1_545 2_656 ?
W7 O21 K4B 63.6(18) . 2_656 ?
K4A O21 K4A 173.7(19) . 2_656 ?
K4A O21 K4B 13.3(9) . . ?
K4A O21 K4B 10.6(6) 2_656 2_656 ?
K4A O21 K4B 165.6(18) . 2_656 ?
K4B O21 K4A 161.0(18) . 2_656 ?
K4B O21 K4B 152.4(18) . 2_656 ?
O21 O21 W7 74.7(19) 2_656 . ?
O21 O21 W7 77.4(16) 2_656 1_545 ?
O21 O21 K4A 160(8) 2_656 . ?
O21 O21 K4A 15(6) 2_656 2_656 ?
O21 O21 K4B 22(5) 2_656 2_656 ?
O21 O21 K4B 152(6) 2_656 . ?
W7 O22 K4A 93.0(12) . . ?
W7 O22 K4A 103.5(13) . 1_565 ?
W7 O22 K4B 100.9(14) . . ?
W7 O22 K4B 107.5(13) . 1_565 ?
W8 O22 W7 148.7(12) . . ?
W8 O22 K4A 111.1(14) . . ?
W8 O22 K4A 102.6(13) . 1_565 ?
W8 O22 K4B 95.8(12) . 1_565 ?
W8 O22 K4B 106.9(15) . . ?
K4A O22 K4A 72.5(7) . 1_565 ?
K4A O22 K4B 81.8(8) . 1_565 ?
K4A O22 K4B 10.1(7) 1_565 1_565 ?
K4B O22 K4A 13.1(8) . . ?
K4B O22 K4A 60.6(9) . 1_565 ?
K4B O22 K4B 69.5(7) . 1_565 ?
W8 O23 W8 180.00(3) 1_545 . ?
W8 O23 K4A 93.1(15) . . ?
W8 O23 K4A 86.9(15) 1_545 2_556 ?
W8 O23 K4A 93.1(15) . 2_556 ?
W8 O23 K4A 86.9(15) 1_545 . ?
W8 O23 K4B 81.6(15) . . ?
W8 O23 K4B 81.6(15) . 2_556 ?
W8 O23 K4B 98.4(15) 1_545 . ?
W8 O23 K4B 98.4(15) 1_545 2_556 ?
K4A O23 K4A 174(3) 2_556 . ?
K4B O23 K4A 174(2) 2_556 . ?
K4B O23 K4A 174(2) . 2_556 ?
K4B O23 K4A 12.1(7) . . ?
K4B O23 K4A 12.1(7) 2_556 2_556 ?
K4B O23 K4B 163(3) 2_556 . ?

loop_
_geom_bond_atom_site_label_1
_geom_bond_atom_site_label_2
_geom_bond_distance
_geom_bond_site_symmetry_2
_geom_bond_publ_flag
W1 K1 4.158(9) . ?
W1 K1 3.955(8) 1_565 ?
W1 K2 4.040(11) 1_565 ?
W1 K3A 3.93(3) 1_565 ?
W1 K3A 4.09(3) . ?
W1 K3B 3.73(3) . ?
W1 O1 2.161(14) 1_545 ?
W1 O1 1.671(14) . ?
W1 O2 1.81(3) . ?
W1 O3 1.86(4) . ?
W1 O4 1.93(4) . ?
W1 O5 2.18(3) . ?
W2 K1 4.130(9) 1_655 ?
W2 K1 4.025(8) 1_665 ?
W2 K2 4.151(13) . ?
W2 K2 3.998(12) 1_565 ?
W2 K3A 4.12(3) 1_665 ?
W2 K3B 3.58(3) 1_655 ?
W2 O3 1.93(4) 1_655 ?
W2 O4 1.86(4) . ?
W2 O6 1.70(3) . ?
W2 O7 2.01(2) . ?
W2 O7 1.85(2) 1_565 ?
W2 O8 2.08(3) . ?
W3 K3A 4.08(4) 1_655 ?
W3 K3A 4.18(4) 1_565 ?
W3 K3A 3.95(4) . ?
W3 K3A 4.31(4) 1_665 ?
W3 K3B 3.43(3) 1_655 ?
W3 K3B 3.90(3) . ?
W3 O5 1.78(3) . ?
W3 O8 1.88(3) . ?
W3 O9 2.08(4) 1_565 ?
W3 O9 1.77(4) . ?
W3 O10 2.01(2) . ?
W3 O11 2.09(3) . ?
W4A W4B 0.536(19) . ?
W4A K3B 3.76(3) 1_655 ?
W4A K4A 4.10(3) 2_666 ?
W4A K4B 3.88(3) 2_656 ?
W4A O10 1.85(3) . ?
W4A O12A 2.01(3) 1_565 ?
W4A O12A 1.82(3) . ?
W4A O12B 1.56(6) 1_565 ?
W4A O12B 2.37(6) . ?
W4A O13 1.85(4) . ?
W4A O14 1.98(4) . ?
W4A O15 2.00(3) . ?
W4B K3A 4.23(3) 1_655 ?
W4B K3B 3.75(3) 1_655 ?
W4B K4A 4.06(3) 2_656 ?
W4B K4B 3.68(3) 2_656 ?
W4B O10 1.87(3) . ?
W4B O12A 1.29(3) . ?
W4B O12B 2.08(7) 1_565 ?
W4B O12B 1.86(6) . ?
W4B O13 1.88(4) . ?
W4B O14 1.97(4) . ?
W4B O15 1.86(3) . ?
W5 K3A 4.25(3) 1_565 ?
W5 K3A 4.14(3) . ?
W5 K3B 3.89(3) . ?
W5 K4A 4.02(3) 2_656 ?
W5 K4A 4.12(3) 2_666 ?
W5 K4B 3.86(3) 2_656 ?
W5 O11 1.82(3) . ?
W5 O13 1.97(4) . ?
W5 O14 1.85(4) 1_455 ?
W5 O16 1.83(6) . ?
W5 O16 1.99(6) 1_565 ?
W5 O17 1.95(3) . ?
W6 K4A 4.41(3) 2_566 ?
W6 K4A 3.84(3) 2_656 ?
W6 K4A 3.95(3) 2_666 ?
W6 K4A 4.31(3) 2_556 ?
W6 K4B 3.81(3) 2_556 ?
W6 K4B 3.81(3) 2_656 ?
W6 O15 1.91(2) 1_455 ?
W6 O17 1.84(3) . ?
W6 O18 1.91(3) . ?
W6 O19 1.93(3) . ?
W6 O19 1.96(3) 1_565 ?
W6 O20 1.97(2) . ?
W7 K4A 3.83(3) 2_656 ?
W7 K4A 3.83(3) . ?
W7 K4B 3.73(3) 2_656 ?
W7 K4B 3.73(3) . ?
W7 O18 1.86(2) 2_656 ?
W7 O18 1.86(2) . ?
W7 O21 1.78(5) . ?
W7 O21 1.78(5) 2_656 ?
W7 O21 2.15(5) 2_666 ?
W7 O21 2.15(5) 1_565 ?
W7 O22 1.93(4) . ?
W7 O22 1.93(4) 2_656 ?
W8 K4A 4.28(3) . ?
W8 K4A 4.28(3) 2_556 ?
W8 K4A 4.10(3) 1_565 ?
W8 K4A 4.10(3) 2_566 ?
W8 K4B 3.86(3) 2_556 ?
W8 K4B 3.86(3) . ?
W8 O20 1.86(2) . ?
W8 O20 1.86(2) 2_556 ?
W8 O22 1.91(4) . ?
W8 O22 1.91(4) 2_556 ?
W8 O23 1.91(9) . ?
W8 O23 1.90(9) 1_565 ?
K1 K1 3.8123(3) 1_565 ?
K1 K1 3.8123(3) 1_545 ?
K1 K2 3.6575(6) 1_455 ?
K1 K2 3.6575(6) . ?
K1 O1 3.481(18) 1_545 ?
K1 O1 3.481(18) 2_545 ?
K1 O2 2.62(3) 2 ?
K1 O2 2.86(3) 1_545 ?
K1 O2 2.86(3) 2_545 ?
K1 O2 2.62(3) . ?
K1 O6 3.05(4) 1_455 ?
K1 O6 3.05(4) 2_655 ?
K1 O6 2.57(3) 1_445 ?
K1 O6 2.57(3) 2_645 ?
K1 O7 3.89(2) 2_655 ?
K1 O7 3.89(2) 1_455 ?
K2 K2 3.8123(3) 1_545 ?
K2 K2 3.8123(3) 1_565 ?
K2 O1 3.502(18) 2_645 ?
K2 O1 3.502(18) 1_545 ?
K2 O2 3.37(3) 2_645 ?
K2 O2 3.23(3) 2_655 ?
K2 O2 3.37(3) 1_545 ?
K2 O2 3.23(3) . ?
K2 O4 3.59(3) 2_655 ?
K2 O4 3.41(3) 1_545 ?
K2 O4 3.59(3) . ?
K2 O4 3.41(3) 2_645 ?
K2 O6 3.54(4) 2_655 ?
K2 O6 3.54(4) . ?
K2 O6 3.07(3) 2_645 ?
K2 O6 3.07(3) 1_545 ?
K2 O7 3.85(3) 2_655 ?
K2 O7 3.85(3) . ?
K3A K3A 3.8123(4) 1_545 ?
K3A K3A 3.8123(4) 1_565 ?
K3A K3B 1.54(6) . ?
K3A K3B 2.33(6) 1_545 ?
K3A O1 3.71(3) 1_545 ?
K3A O3 3.16(4) . ?
K3A O3 3.08(4) 1_545 ?
K3A O5 3.20(5) 1_545 ?
K3A O5 2.96(5) . ?
K3A O7 3.45(4) 1_455 ?
K3A O8 3.11(5) 1_445 ?
K3A O8 3.46(5) 1_455 ?
K3A O9 3.47(7) . ?
K3A O10 3.58(5) 1_445 ?
K3A O10 3.34(5) 1_455 ?
K3A O11 3.48(5) . ?
K3A O11 3.21(5) 1_545 ?
K3A O12B 3.45(6) 1_455 ?
K3A O14 3.47(4) 1_455 ?
K3A O14 3.45(4) 1_445 ?
K3B K3B 3.8123(4) 1_545 ?
K3B K3B 3.8123(4) 1_565 ?
K3B O3 2.53(4) . ?
K3B O5 2.70(4) . ?
K3B O7 3.63(4) 1_455 ?
K3B O8 2.49(4) 1_455 ?
K3B O9 3.91(5) 1_455 ?
K3B O10 2.63(4) 1_455 ?
K3B O11 3.06(4) . ?
K3B O12B 3.70(6) 1_455 ?
K3B O14 2.92(4) 1_455 ?
K4A K4A 3.8123(9) 1_545 ?
K4A K4B 3.09(5) 1_545 ?
K4A K4B 0.78(4) . ?
K4A O12A 3.60(4) 2_656 ?
K4A O13 3.19(4) 2_646 ?
K4A O13 3.27(4) 2_656 ?
K4A O15 3.55(4) 2_646 ?
K4A O15 3.30(4) 2_656 ?
K4A O16 3.49(6) 2_656 ?
K4A O17 3.32(4) 2_656 ?
K4A O17 3.01(4) 2_646 ?
K4A O18 2.91(4) 2_656 ?
K4A O18 3.35(4) 2_646 ?
K4A O19 3.02(3) 2_656 ?
K4A O20 3.59(4) 2_556 ?
K4A O20 3.31(4) 2_546 ?
K4A O21 3.05(6) . ?
K4A O22 3.21(4) . ?
K4A O22 3.23(4) 1_545 ?
K4A O23 3.73(2) . ?
K4B O12A 3.45(4) 2_656 ?
K4B O13 2.87(4) 2_656 ?
K4B O13 3.65(4) 2_646 ?
K4B O15 2.77(4) 2_656 ?
K4B O16 3.68(6) 2_656 ?
K4B O17 3.63(4) 2_646 ?
K4B O17 3.09(4) 2_656 ?
K4B O18 2.82(4) 2_656 ?
K4B O19 3.39(4) 2_656 ?
K4B O20 3.57(4) 2_546 ?
K4B O20 3.00(4) 2_556 ?
K4B O21 3.31(6) . ?
K4B O22 2.84(4) . ?
K4B O22 3.72(4) 1_545 ?
K4B O23 3.64(3) . ?
O12A O12B 0.81(6) . ?
O21 O21 0.94(12) 2_656 ?

loop_
_twin_individual_id
_twin_individual_mass_fraction_refined
1 0.27544
2 0.24568
3 0.22563
4 0.25325
